data_7001799
loop_
_publ_author_name
'Konarev, Dmitri V.'
'Khasanov, Salavat S.'
'Otsuka, Akihiro'
'Saito, Gunzi'
'Lyubovskaya, Rimma N.'

_publ_section_title
;
 Effect of the Co--C(C60&#x2212;) bond formation on magnetic properties
 of the ionic complex
 {cryptand[2,2,2]&#x00B7;(Na+)}&#x00B7;{CoIITPP&#x00B7;(C60&#x2212;)}&#x00B7;(C6H4Cl2)2
;
_journal_issue 32
_journal_name_full 'Dalton Transactions'
_journal_page_first 6416
_journal_page_last 6420
_journal_paper_doi 10.1039/b904293h
_journal_year 2009
_chemical_formula_moiety 'C60, C44 H28 N4 Co1, C18 H36 O6 N2 Na1, 2(C6 H4 Cl2)'
_chemical_formula_sum 'C134 H72 Cl4 Co N6 Na O6'
_chemical_formula_weight 2085.70
_chemical_name_systematic
;
?
;
_space_group_IT_number 19
_symmetry_cell_setting orthorhombic
_symmetry_space_group_name_Hall 'P 2ac 2ab'
_symmetry_space_group_name_H-M 'P 21 21 21'
_atom_sites_solution_hydrogens geom
_atom_sites_solution_primary direct
_atom_sites_solution_secondary difmap
_audit_creation_method SHELXL-97
_cell_angle_alpha 90.00
_cell_angle_beta 90.00
_cell_angle_gamma 90.00
_cell_formula_units_Z 4
_cell_length_a 18.6600(10)
_cell_length_b 20.1340(10)
_cell_length_c 25.1690(10)
_cell_measurement_reflns_used 41542
_cell_measurement_temperature 250(2)
_cell_measurement_theta_max 25
_cell_measurement_theta_min 2
_cell_volume 9456.0(8)
_computing_structure_refinement 'SHELXL-97 (Sheldrick, 2008)'
_diffrn_ambient_temperature 250(2)
_diffrn_measured_fraction_theta_full 0.992
_diffrn_measured_fraction_theta_max 0.992
_diffrn_radiation_monochromator graphite
_diffrn_radiation_source 'fine-focus sealed tube'
_diffrn_radiation_type MoK\a
_diffrn_radiation_wavelength 0.71073
_diffrn_reflns_av_R_equivalents 0.0643
_diffrn_reflns_av_sigmaI/netI 0.0867
_diffrn_reflns_limit_h_max 23
_diffrn_reflns_limit_h_min 0
_diffrn_reflns_limit_k_max 24
_diffrn_reflns_limit_k_min -24
_diffrn_reflns_limit_l_max 31
_diffrn_reflns_limit_l_min -30
_diffrn_reflns_number 34543
_diffrn_reflns_theta_full 26.08
_diffrn_reflns_theta_max 26.08
_diffrn_reflns_theta_min 2.20
_exptl_absorpt_coefficient_mu 0.370
_exptl_absorpt_correction_T_max 0.8972
_exptl_absorpt_correction_T_min 0.8663
_exptl_crystal_colour black
_exptl_crystal_density_diffrn 1.465
_exptl_crystal_density_method 'not measured'
_exptl_crystal_description prism
_exptl_crystal_F_000 4288
_exptl_crystal_size_max 0.40
_exptl_crystal_size_mid 0.30
_exptl_crystal_size_min 0.30
_refine_diff_density_max 0.563
_refine_diff_density_min -0.407
_refine_diff_density_rms 0.067
_refine_ls_abs_structure_details 'Flack H D (1983), Acta Cryst. A39, 876-881'
_refine_ls_abs_structure_Flack 0.518(15)
_refine_ls_extinction_method none
_refine_ls_goodness_of_fit_ref 0.991
_refine_ls_hydrogen_treatment constr
_refine_ls_matrix_type fullcycle
_refine_ls_number_parameters 2005
_refine_ls_number_reflns 18499
_refine_ls_number_restraints 8937
_refine_ls_restrained_S_all 0.870
_refine_ls_R_factor_all 0.1015
_refine_ls_R_factor_gt 0.0718
_refine_ls_shift/su_max 0.002
_refine_ls_shift/su_mean 0.000
_refine_ls_structure_factor_coef Fsqd
_refine_ls_weighting_details 'calc w=1/[\s^2^(Fo^2^)+(0.1420P)^2^+0.0000P] where P=(Fo^2^+2Fc^2^)/3'
_refine_ls_weighting_scheme calc
_refine_ls_wR_factor_gt 0.1870
_refine_ls_wR_factor_ref 0.2078
_reflns_number_gt 12864
_reflns_number_total 18499
_reflns_threshold_expression >2\s(I)
_cod_data_source_file b904293h.txt
_cod_data_source_block CoTPP_Cryptand[2,2,2]Na_C60_250_K
_cod_database_code 7001799

loop_
_symmetry_equiv_pos_as_xyz
'x, y, z'
'-x+1/2, -y, z+1/2'
'x+1/2, -y+1/2, -z'
'-x, y+1/2, -z+1/2'

loop_
_atom_site_label
_atom_site_type_symbol
_atom_site_fract_x
_atom_site_fract_y
_atom_site_fract_z
_atom_site_U_iso_or_equiv
_atom_site_adp_type
_atom_site_occupancy
_atom_site_symmetry_multiplicity
_atom_site_calc_flag
_atom_site_refinement_flags
_atom_site_disorder_assembly
_atom_site_disorder_group
Co Co 0.26864(2) 0.08710(2) 0.245967(18) 0.03695(12) Uani 1 1 d . . .
N101 N 0.25608(14) 0.11364(14) 0.32108(11) 0.0361(6) Uani 1 1 d . A .
N102 N 0.37412(13) 0.08915(14) 0.25645(10) 0.0338(5) Uani 1 1 d . A .
N103 N 0.28278(14) 0.05027(14) 0.17384(10) 0.0344(6) Uani 1 1 d . A .
N104 N 0.16366(14) 0.07192(14) 0.23907(11) 0.0380(7) Uani 1 1 d . A .
C101 C 0.19175(19) 0.1175(2) 0.34859(15) 0.0431(8) Uani 1 1 d . . .
C102 C 0.2052(2) 0.1413(2) 0.40161(16) 0.0519(10) Uani 1 1 d . A .
H102 H 0.1706 0.1486 0.4281 0.062 Uiso 1 1 calc R . .
C103 C 0.2758(2) 0.1511(2) 0.40631(15) 0.0506(9) Uani 1 1 d . . .
H103 H 0.2999 0.1658 0.4369 0.061 Uiso 1 1 calc R A .
C104 C 0.30793(19) 0.13490(19) 0.35606(14) 0.0409(8) Uani 1 1 d . A .
C105 C 0.38081(18) 0.13892(19) 0.34557(14) 0.0395(8) Uani 1 1 d . . .
C106 C 0.41124(18) 0.11704(19) 0.29892(14) 0.0385(8) Uani 1 1 d . A .
C107 C 0.48644(19) 0.1189(2) 0.28702(15) 0.0447(9) Uani 1 1 d . . .
H107 H 0.5227 0.1350 0.3095 0.054 Uiso 1 1 calc R A .
C108 C 0.49604(17) 0.0938(2) 0.23864(15) 0.0446(8) Uani 1 1 d . A .
H108 H 0.5400 0.0888 0.2208 0.054 Uiso 1 1 calc R . .
C109 C 0.42576(17) 0.07566(17) 0.21855(13) 0.0350(8) Uani 1 1 d . . .
C110 C 0.41393(17) 0.05250(17) 0.16761(14) 0.0369(7) Uani 1 1 d . A .
C111 C 0.34632(18) 0.04122(17) 0.14689(13) 0.0354(7) Uani 1 1 d . . .
C112 C 0.3329(2) 0.0193(2) 0.09358(15) 0.0448(9) Uani 1 1 d . A .
H112 H 0.3675 0.0084 0.0679 0.054 Uiso 1 1 calc R . .
C113 C 0.2620(2) 0.0173(2) 0.08731(14) 0.0472(9) Uani 1 1 d . . .
H113 H 0.2376 0.0060 0.0559 0.057 Uiso 1 1 calc R A .
C114 C 0.22965(18) 0.03525(17) 0.13685(14) 0.0380(7) Uani 1 1 d . A .
C115 C 0.15608(19) 0.03668(18) 0.14624(15) 0.0404(8) Uani 1 1 d . . .
C116 C 0.12677(17) 0.05181(18) 0.19512(14) 0.0386(8) Uani 1 1 d . A .
C117 C 0.0516(2) 0.0467(2) 0.20649(17) 0.0520(10) Uani 1 1 d . . .
H117 H 0.0154 0.0338 0.1827 0.062 Uiso 1 1 calc R A .
C118 C 0.04273(19) 0.0640(2) 0.25744(17) 0.0525(10) Uani 1 1 d . A .
H118 H -0.0008 0.0648 0.2762 0.063 Uiso 1 1 calc R . .
C119 C 0.11259(18) 0.08106(19) 0.27823(15) 0.0408(8) Uani 1 1 d . . .
C120 C 0.12549(19) 0.1032(2) 0.32869(16) 0.0486(9) Uani 1 1 d . A .
C121 C 0.4282(2) 0.1711(2) 0.38650(14) 0.0456(9) Uani 1 1 d . A .
C122 C 0.4852(2) 0.1365(3) 0.40948(16) 0.0548(10) Uani 1 1 d . . .
H122 H 0.4935 0.0918 0.4007 0.066 Uiso 1 1 calc R A .
C123 C 0.5297(3) 0.1690(3) 0.44554(19) 0.0741(15) Uani 1 1 d . A .
H123 H 0.5688 0.1462 0.4604 0.089 Uiso 1 1 calc R . .
C124 C 0.5172(3) 0.2339(3) 0.4597(2) 0.0814(17) Uani 1 1 d . . .
H124 H 0.5470 0.2552 0.4846 0.098 Uiso 1 1 calc R A .
C125 C 0.4614(3) 0.2668(3) 0.4375(2) 0.0755(14) Uani 1 1 d . A .
H125 H 0.4523 0.3110 0.4476 0.091 Uiso 1 1 calc R . .
C126 C 0.4174(3) 0.2366(3) 0.40006(18) 0.0637(12) Uani 1 1 d . . .
H126 H 0.3803 0.2610 0.3840 0.076 Uiso 1 1 calc R A .
C127 C 0.47630(18) 0.0423(2) 0.13143(14) 0.0430(9) Uani 1 1 d . . .
C128 C 0.5239(2) -0.0090(2) 0.13927(16) 0.0559(11) Uani 1 1 d . A .
H128 H 0.5182 -0.0376 0.1685 0.067 Uiso 1 1 calc R . .
C129 C 0.5800(2) -0.0185(3) 0.10447(18) 0.0707(14) Uani 1 1 d . . .
H129 H 0.6124 -0.0535 0.1103 0.085 Uiso 1 1 calc R A .
C130 C 0.5888(2) 0.0222(3) 0.06172(18) 0.0656(13) Uani 1 1 d . A .
H130 H 0.6265 0.0144 0.0377 0.079 Uiso 1 1 calc R . .
C131 C 0.5440(2) 0.0735(3) 0.05373(18) 0.0620(12) Uani 1 1 d . . .
H131 H 0.5514 0.1020 0.0247 0.074 Uiso 1 1 calc R A .
C132 C 0.4863(2) 0.0852(2) 0.08812(16) 0.0520(9) Uani 1 1 d . A .
H132 H 0.4550 0.1210 0.0823 0.062 Uiso 1 1 calc R . .
C133 C 0.10816(19) 0.0209(2) 0.10035(16) 0.0454(9) Uani 1 1 d . A .
C134 C 0.1073(2) -0.0409(2) 0.07667(18) 0.0559(10) Uani 1 1 d . . .
H134 H 0.1366 -0.0749 0.0903 0.067 Uiso 1 1 calc R A .
C135 C 0.0641(2) -0.0535(3) 0.03332(19) 0.0620(12) Uani 1 1 d . A .
H135 H 0.0652 -0.0956 0.0172 0.074 Uiso 1 1 calc R . .
C136 C 0.0204(2) -0.0062(3) 0.01378(19) 0.0676(13) Uani 1 1 d . . .
H136 H -0.0091 -0.0154 -0.0156 0.081 Uiso 1 1 calc R A .
C137 C 0.0193(2) 0.0548(3) 0.0368(2) 0.0676(13) Uani 1 1 d . A .
H137 H -0.0117 0.0876 0.0234 0.081 Uiso 1 1 calc R . .
C138 C 0.0631(2) 0.0697(2) 0.07992(17) 0.0549(11) Uani 1 1 d . . .
H138 H 0.0622 0.1123 0.0951 0.066 Uiso 1 1 calc R A .
C139 C 0.0604(2) 0.1143(3) 0.36376(17) 0.0597(12) Uani 1 1 d . . .
C140 C 0.0415(3) 0.0718(4) 0.4036(2) 0.0911(19) Uani 1 1 d . A .
H140 H 0.0688 0.0332 0.4089 0.109 Uiso 1 1 calc R . .
C141 C -0.0161(4) 0.0834(5) 0.4363(3) 0.110(3) Uani 1 1 d . . .
H141 H -0.0272 0.0539 0.4641 0.131 Uiso 1 1 calc R A .
C142 C -0.0571(4) 0.1391(6) 0.4276(3) 0.124(3) Uani 1 1 d . A .
H142 H -0.0958 0.1481 0.4504 0.149 Uiso 1 1 calc R . .
C143 C -0.0431(4) 0.1816(5) 0.3866(4) 0.131(3) Uani 1 1 d . . .
H143 H -0.0724 0.2187 0.3801 0.157 Uiso 1 1 calc R A .
C144 C 0.0160(3) 0.1679(4) 0.3551(3) 0.100(2) Uani 1 1 d . A .
H144 H 0.0263 0.1965 0.3266 0.120 Uiso 1 1 calc R . .
C201 C 0.25902(15) 0.19475(18) 0.21427(11) 0.0627(8) Uani 0.613(3) 1 d PDU A 1
C202 C 0.2370(2) 0.23972(16) 0.25697(15) 0.0751(14) Uani 0.613(3) 1 d PDU A 1
C203 C 0.29995(15) 0.27247(14) 0.27755(19) 0.0757(14) Uani 0.613(3) 1 d PDU A 1
C204 C 0.3602(2) 0.25426(14) 0.24468(14) 0.0776(15) Uani 0.613(3) 1 d PDU A 1
C205 C 0.3341(2) 0.2103(2) 0.20368(14) 0.0696(15) Uani 0.613(3) 1 d PDU A 1
C206 C 0.21314(16) 0.1949(2) 0.16843(13) 0.0723(14) Uani 0.613(3) 1 d PDU A 1
C207 C 0.24151(19) 0.2006(2) 0.11530(13) 0.0752(13) Uani 0.613(3) 1 d PDU A 1
C208 C 0.19154(16) 0.23632(17) 0.08213(19) 0.089(2) Uani 0.613(3) 1 d PDU A 1
C209 C 0.1316(2) 0.25440(16) 0.11543(12) 0.0892(15) Uani 0.613(3) 1 d PDU A 1
C210 C 0.1454(2) 0.22932(18) 0.16821(14) 0.0918(19) Uani 0.613(3) 1 d PDU A 1
C211 C 0.17190(17) 0.2723(2) 0.25694(15) 0.0812(14) Uani 0.613(3) 1 d PDU A 1
C212 C 0.1243(2) 0.2656(2) 0.21202(12) 0.0929(18) Uani 0.613(3) 1 d PDU A 1
C213 C 0.0908(3) 0.32963(15) 0.20515(14) 0.1046(19) Uani 0.613(3) 1 d PDU A 1
C214 C 0.1163(2) 0.3740(2) 0.24605(14) 0.1002(16) Uani 0.613(3) 1 d PDU A 1
C215 C 0.16638(17) 0.33824(15) 0.2791(2) 0.094(2) Uani 0.613(3) 1 d PDU A 1
C216 C 0.29493(16) 0.33598(19) 0.29783(16) 0.0810(16) Uani 0.613(3) 1 d PDU A 1
C217 C 0.2268(2) 0.36984(15) 0.29820(17) 0.0895(15) Uani 0.613(3) 1 d PDU A 1
C218 C 0.2391(2) 0.4389(2) 0.28592(16) 0.0960(17) Uani 0.613(3) 1 d PDU A 1
C219 C 0.3151(2) 0.4481(2) 0.27828(15) 0.0930(16) Uani 0.613(3) 1 d PDU A 1
C220 C 0.3494(2) 0.38448(13) 0.28550(15) 0.0866(16) Uani 0.613(3) 1 d PDU A 1
C221 C 0.41237(19) 0.3006(2) 0.23301(16) 0.0873(17) Uani 0.613(3) 1 d PDU A 1
C222 C 0.40712(18) 0.36702(13) 0.2542(2) 0.0899(16) Uani 0.613(3) 1 d PDU A 1
C223 C 0.4327(2) 0.4121(2) 0.21387(13) 0.1053(19) Uani 0.613(3) 1 d PDU A 1
C224 C 0.4537(3) 0.37357(16) 0.16807(16) 0.102(2) Uani 0.613(3) 1 d PDU A 1
C225 C 0.4418(2) 0.3043(2) 0.18004(14) 0.0988(19) Uani 0.613(3) 1 d PDU A 1
C226 C 0.36141(18) 0.2146(2) 0.15285(15) 0.085(2) Uani 0.613(3) 1 d PDU A 1
C227 C 0.4173(3) 0.26196(16) 0.14099(14) 0.0894(18) Uani 0.613(3) 1 d PDU A 1
C228 C 0.4033(2) 0.28683(17) 0.08826(16) 0.102(2) Uani 0.613(3) 1 d PDU A 1
C229 C 0.34032(17) 0.25397(17) 0.0679(2) 0.0914(17) Uani 0.613(3) 1 d PDU A 1
C230 C 0.31430(18) 0.2083(2) 0.10764(12) 0.0844(17) Uani 0.613(3) 1 d PDU A 1
C231 C 0.2725(2) 0.5267(2) 0.11096(13) 0.091(2) Uani 0.613(3) 1 d PDU A 1
C232 C 0.2941(2) 0.48835(17) 0.06524(16) 0.0954(19) Uani 0.613(3) 1 d PDU A 1
C233 C 0.23111(16) 0.45528(15) 0.0450(2) 0.0868(16) Uani 0.613(3) 1 d PDU A 1
C234 C 0.1710(3) 0.47350(15) 0.07803(15) 0.0937(18) Uani 0.613(3) 1 d PDU A 1
C235 C 0.1966(2) 0.5176(2) 0.11900(15) 0.0988(18) Uani 0.613(3) 1 d PDU A 1
C236 C 0.31776(18) 0.5322(2) 0.15413(14) 0.0953(17) Uani 0.613(3) 1 d PDU A 1
C237 C 0.2893(2) 0.5276(2) 0.20732(13) 0.0953(16) Uani 0.613(3) 1 d PDU A 1
C238 C 0.33966(18) 0.49121(17) 0.2397(2) 0.105(2) Uani 0.613(3) 1 d PDU A 1
C239 C 0.4002(3) 0.47309(17) 0.20716(13) 0.1006(17) Uani 0.613(3) 1 d PDU A 1
C240 C 0.3854(3) 0.49749(19) 0.15437(15) 0.106(2) Uani 0.613(3) 1 d PDU A 1
C241 C 0.35934(18) 0.4561(2) 0.06510(16) 0.0942(16) Uani 0.613(3) 1 d PDU A 1
C242 C 0.4062(2) 0.4611(2) 0.11057(13) 0.1025(19) Uani 0.613(3) 1 d PDU A 1
C243 C 0.4405(3) 0.39737(15) 0.11759(14) 0.110(2) Uani 0.613(3) 1 d PDU A 1
C244 C 0.4154(2) 0.3529(2) 0.07664(14) 0.0940(15) Uani 0.613(3) 1 d PDU A 1
C245 C 0.36463(18) 0.38927(14) 0.0446(2) 0.095(2) Uani 0.613(3) 1 d PDU A 1
C246 C 0.23628(17) 0.3916(2) 0.02513(17) 0.0865(16) Uani 0.613(3) 1 d PDU A 1
C247 C 0.3045(2) 0.35779(15) 0.02501(17) 0.0899(15) Uani 0.613(3) 1 d PDU A 1
C248 C 0.2925(2) 0.2884(2) 0.03638(15) 0.0924(16) Uani 0.613(3) 1 d PDU A 1
C249 C 0.21642(19) 0.2802(2) 0.04429(14) 0.0878(16) Uani 0.613(3) 1 d PDU A 1
C250 C 0.1813(2) 0.34339(13) 0.03692(15) 0.0865(16) Uani 0.613(3) 1 d PDU A 1
C251 C 0.11856(19) 0.4273(2) 0.08952(16) 0.1001(19) Uani 0.613(3) 1 d PDU A 1
C252 C 0.12405(18) 0.36070(14) 0.0688(2) 0.0951(17) Uani 0.613(3) 1 d PDU A 1
C253 C 0.0986(2) 0.3152(2) 0.10887(13) 0.1032(19) Uani 0.613(3) 1 d PDU A 1
C254 C 0.0775(3) 0.35354(16) 0.15471(16) 0.104(2) Uani 0.613(3) 1 d PDU A 1
C255 C 0.0900(2) 0.4227(2) 0.14270(15) 0.108(2) Uani 0.613(3) 1 d PDU A 1
C256 C 0.1693(2) 0.5132(3) 0.16983(16) 0.107(2) Uani 0.613(3) 1 d PDU A 1
C257 C 0.1143(3) 0.46507(16) 0.18181(14) 0.113(2) Uani 0.613(3) 1 d PDU A 1
C258 C 0.1279(2) 0.44016(17) 0.23462(17) 0.1056(18) Uani 0.613(3) 1 d PDU A 1
C259 C 0.19098(18) 0.47322(16) 0.2546(2) 0.1049(19) Uani 0.613(3) 1 d PDU A 1
C260 C 0.2166(2) 0.5192(3) 0.21499(13) 0.106(2) Uani 0.613(3) 1 d PDU A 1
C301 C 0.25902(15) 0.19475(18) 0.21427(11) 0.0627(8) Uani 0.387(3) 1 d PDU A 2
C302 C 0.3322(2) 0.2189(2) 0.2215(2) 0.081(3) Uani 0.387(3) 1 d PDU A 2
C303 C 0.3676(3) 0.2190(2) 0.17052(16) 0.079(2) Uani 0.387(3) 1 d PDU A 2
C304 C 0.3154(2) 0.2015(3) 0.13051(19) 0.076(2) Uani 0.387(3) 1 d PDU A 2
C305 C 0.2478(3) 0.1909(3) 0.15701(17) 0.080(3) Uani 0.387(3) 1 d PDU A 2
C306 C 0.2047(2) 0.2296(3) 0.24346(18) 0.075(2) Uani 0.387(3) 1 d PDU A 2
C307 C 0.1395(3) 0.2520(3) 0.21842(19) 0.091(3) Uani 0.387(3) 1 d PDU A 2
C308 C 0.1164(3) 0.3136(2) 0.24224(19) 0.091(2) Uani 0.387(3) 1 d PDU A 2
C309 C 0.1689(2) 0.3306(2) 0.2822(2) 0.087(3) Uani 0.387(3) 1 d PDU A 2
C310 C 0.2232(2) 0.2794(2) 0.2823(2) 0.0710(18) Uani 0.387(3) 1 d PDU A 2
C311 C 0.3499(2) 0.2660(3) 0.25917(19) 0.078(3) Uani 0.387(3) 1 d PDU A 2
C312 C 0.2940(3) 0.2958(2) 0.2910(2) 0.088(3) Uani 0.387(3) 1 d PDU A 2
C313 C 0.3144(3) 0.3644(2) 0.2980(2) 0.083(2) Uani 0.387(3) 1 d PDU A 2
C314 C 0.3821(3) 0.3757(2) 0.2718(2) 0.091(3) Uani 0.387(3) 1 d PDU A 2
C315 C 0.4053(3) 0.3142(2) 0.24795(19) 0.084(2) Uani 0.387(3) 1 d PDU A 2
C316 C 0.4196(3) 0.2656(3) 0.15953(18) 0.087(2) Uani 0.387(3) 1 d PDU A 2
C317 C 0.4384(3) 0.3147(2) 0.1989(2) 0.096(3) Uani 0.387(3) 1 d PDU A 2
C318 C 0.4513(3) 0.3769(3) 0.17206(19) 0.106(3) Uani 0.387(3) 1 d PDU A 2
C319 C 0.4409(3) 0.3664(2) 0.1159(2) 0.100(3) Uani 0.387(3) 1 d PDU A 2
C320 C 0.4211(3) 0.2977(2) 0.1083(2) 0.093(2) Uani 0.387(3) 1 d PDU A 2
C321 C 0.3171(2) 0.2320(3) 0.08140(18) 0.084(2) Uani 0.387(3) 1 d PDU A 2
C322 C 0.3715(3) 0.2809(2) 0.06996(19) 0.091(3) Uani 0.387(3) 1 d PDU A 2
C323 C 0.3388(3) 0.3319(2) 0.0378(2) 0.094(2) Uani 0.387(3) 1 d PDU A 2
C324 C 0.2645(3) 0.3145(2) 0.0296(2) 0.096(3) Uani 0.387(3) 1 d PDU A 2
C325 C 0.2511(3) 0.2522(3) 0.05622(19) 0.087(2) Uani 0.387(3) 1 d PDU A 2
C326 C 0.1847(2) 0.2110(3) 0.13327(17) 0.077(2) Uani 0.387(3) 1 d PDU A 2
C327 C 0.1865(3) 0.2415(3) 0.0814(2) 0.089(3) Uani 0.387(3) 1 d PDU A 2
C328 C 0.1323(3) 0.2925(2) 0.0813(2) 0.091(2) Uani 0.387(3) 1 d PDU A 2
C329 C 0.0971(3) 0.2923(2) 0.13236(18) 0.097(2) Uani 0.387(3) 1 d PDU A 2
C330 C 0.1289(3) 0.2411(3) 0.1648(2) 0.092(3) Uani 0.387(3) 1 d PDU A 2
C331 C 0.2687(3) 0.5277(2) 0.1145(2) 0.088(3) Uani 0.387(3) 1 d PDU A 2
C332 C 0.1947(3) 0.5102(3) 0.1058(2) 0.101(3) Uani 0.387(3) 1 d PDU A 2
C333 C 0.1595(3) 0.5098(2) 0.15687(18) 0.091(2) Uani 0.387(3) 1 d PDU A 2
C334 C 0.2118(3) 0.5271(3) 0.1968(2) 0.088(2) Uani 0.387(3) 1 d PDU A 2
C335 C 0.2795(3) 0.5381(3) 0.17062(18) 0.096(3) Uani 0.387(3) 1 d PDU A 2
C336 C 0.3219(3) 0.4984(3) 0.08434(19) 0.096(2) Uani 0.387(3) 1 d PDU A 2
C337 C 0.3877(3) 0.4770(3) 0.1091(2) 0.109(3) Uani 0.387(3) 1 d PDU A 2
C338 C 0.4096(3) 0.4151(2) 0.0851(2) 0.101(2) Uani 0.387(3) 1 d PDU A 2
C339 C 0.3579(3) 0.3975(2) 0.0449(2) 0.099(3) Uani 0.387(3) 1 d PDU A 2
C340 C 0.3036(3) 0.4485(2) 0.0455(2) 0.089(2) Uani 0.387(3) 1 d PDU A 2
C341 C 0.1770(3) 0.4633(3) 0.0681(2) 0.094(3) Uani 0.387(3) 1 d PDU A 2
C342 C 0.2327(3) 0.4319(2) 0.0370(2) 0.097(3) Uani 0.387(3) 1 d PDU A 2
C343 C 0.2127(3) 0.3634(2) 0.0295(2) 0.092(3) Uani 0.387(3) 1 d PDU A 2
C344 C 0.1448(3) 0.3519(3) 0.0554(2) 0.095(3) Uani 0.387(3) 1 d PDU A 2
C345 C 0.1233(3) 0.4137(2) 0.0797(2) 0.094(3) Uani 0.387(3) 1 d PDU A 2
C346 C 0.1080(3) 0.4626(3) 0.16787(19) 0.094(3) Uani 0.387(3) 1 d PDU A 2
C347 C 0.0894(3) 0.4134(2) 0.1284(2) 0.100(3) Uani 0.387(3) 1 d PDU A 2
C348 C 0.0753(3) 0.3513(3) 0.15506(19) 0.107(3) Uani 0.387(3) 1 d PDU A 2
C349 C 0.0863(3) 0.3626(2) 0.2111(2) 0.099(2) Uani 0.387(3) 1 d PDU A 2
C350 C 0.1058(3) 0.4312(2) 0.2194(2) 0.106(3) Uani 0.387(3) 1 d PDU A 2
C351 C 0.2100(3) 0.4967(3) 0.2460(2) 0.085(2) Uani 0.387(3) 1 d PDU A 2
C352 C 0.1560(3) 0.4475(2) 0.2574(2) 0.099(3) Uani 0.387(3) 1 d PDU A 2
C353 C 0.1883(3) 0.3961(2) 0.2895(2) 0.084(2) Uani 0.387(3) 1 d PDU A 2
C354 C 0.2625(3) 0.4133(2) 0.2978(2) 0.090(2) Uani 0.387(3) 1 d PDU A 2
C355 C 0.2758(3) 0.4754(2) 0.2709(2) 0.089(2) Uani 0.387(3) 1 d PDU A 2
C356 C 0.3425(3) 0.5177(3) 0.19435(19) 0.092(2) Uani 0.387(3) 1 d PDU A 2
C357 C 0.3405(3) 0.4862(2) 0.2459(2) 0.090(3) Uani 0.387(3) 1 d PDU A 2
C358 C 0.3949(3) 0.4352(2) 0.2463(2) 0.090(2) Uani 0.387(3) 1 d PDU A 2
C359 C 0.4297(3) 0.4358(2) 0.19507(19) 0.101(2) Uani 0.387(3) 1 d PDU A 2
C360 C 0.3981(3) 0.4872(3) 0.1628(2) 0.107(3) Uani 0.387(3) 1 d PDU A 2
Na Na 0.27684(9) 0.18822(9) -0.14338(7) 0.0632(4) Uani 1 1 d U . .
O1 O 0.3305(2) 0.0935(2) -0.0864(2) 0.0944(10) Uani 1 1 d U . .
O2 O 0.2158(4) 0.1225(3) -0.21546(19) 0.1267(13) Uani 1 1 d U . .
O3 O 0.1721(2) 0.2266(2) -0.08186(19) 0.0897(9) Uani 1 1 d U . .
O4 O 0.3704(2) 0.22311(19) -0.07554(18) 0.0847(9) Uani 1 1 d U . .
O5 O 0.3580(4) 0.1617(3) -0.2204(2) 0.1378(15) Uani 1 1 d U . .
O6 O 0.2129(2) 0.2955(2) -0.1716(2) 0.1151(13) Uani 1 1 d U . .
N1 N 0.1806(3) 0.0886(3) -0.1092(2) 0.0949(10) Uani 1 1 d U . .
N2 N 0.3657(3) 0.2905(3) -0.1734(3) 0.1010(10) Uani 1 1 d U . .
C1 C 0.2176(5) 0.0413(5) -0.0750(5) 0.148(3) Uani 1 1 d U . .
H1A H 0.2041 0.0512 -0.0383 0.178 Uiso 1 1 calc R . .
H1B H 0.1990 -0.0031 -0.0833 0.178 Uiso 1 1 calc R . .
C2 C 0.1484(5) 0.0587(5) -0.1551(4) 0.128(2) Uani 1 1 d U . .
H2A H 0.1709 0.0151 -0.1600 0.153 Uiso 1 1 calc R . .
H2B H 0.0979 0.0506 -0.1467 0.153 Uiso 1 1 calc R . .
C3 C 0.1205(4) 0.1173(4) -0.0827(4) 0.136(3) Uani 1 1 d U . .
H3A H 0.1005 0.0843 -0.0583 0.163 Uiso 1 1 calc R . .
H3B H 0.0837 0.1275 -0.1092 0.163 Uiso 1 1 calc R . .
C4 C 0.2881(4) 0.0383(4) -0.0771(4) 0.128(3) Uani 1 1 d U . .
H4A H 0.3001 0.0057 -0.1046 0.153 Uiso 1 1 calc R . .
H4B H 0.3040 0.0193 -0.0432 0.153 Uiso 1 1 calc R . .
C5 C 0.1506(6) 0.0896(6) -0.2011(4) 0.167(3) Uani 1 1 d U . .
H5A H 0.1121 0.1227 -0.2014 0.200 Uiso 1 1 calc R . .
H5B H 0.1396 0.0571 -0.2289 0.200 Uiso 1 1 calc R . .
C6 C 0.1363(5) 0.1770(5) -0.0532(3) 0.128(2) Uani 1 1 d U . .
H6A H 0.0912 0.1954 -0.0397 0.153 Uiso 1 1 calc R . .
H6B H 0.1657 0.1650 -0.0224 0.153 Uiso 1 1 calc R . .
C7 C 0.3674(6) 0.1161(4) -0.0437(4) 0.159(4) Uani 1 1 d U . .
H7A H 0.3328 0.1237 -0.0151 0.191 Uiso 1 1 calc R . .
H7B H 0.3993 0.0803 -0.0319 0.191 Uiso 1 1 calc R . .
C8 C 0.2568(8) 0.1029(6) -0.2545(5) 0.177(4) Uani 1 1 d U . .
H8A H 0.2361 0.1208 -0.2873 0.212 Uiso 1 1 calc R . .
H8B H 0.2524 0.0544 -0.2566 0.212 Uiso 1 1 calc R . .
C9 C 0.1296(6) 0.2716(6) -0.1044(5) 0.173(4) Uani 1 1 d U . .
H9A H 0.0880 0.2475 -0.1182 0.207 Uiso 1 1 calc R . .
H9B H 0.1120 0.3002 -0.0758 0.207 Uiso 1 1 calc R . .
C10 C 0.4069(3) 0.1709(3) -0.0483(3) 0.0909(15) Uani 1 1 d U . .
H10A H 0.4510 0.1602 -0.0676 0.109 Uiso 1 1 calc R . .
H10B H 0.4203 0.1864 -0.0128 0.109 Uiso 1 1 calc R . .
C11 C 0.3271(8) 0.1170(6) -0.2554(5) 0.193(5) Uani 1 1 d U . .
H11A H 0.3380 0.1329 -0.2913 0.231 Uiso 1 1 calc R . .
H11B H 0.3525 0.0748 -0.2510 0.231 Uiso 1 1 calc R . .
C12 C 0.1508(6) 0.3091(6) -0.1408(6) 0.190(5) Uani 1 1 d U . .
H12A H 0.1580 0.3530 -0.1248 0.228 Uiso 1 1 calc R . .
H12B H 0.1109 0.3136 -0.1658 0.228 Uiso 1 1 calc R . .
C13 C 0.4185(4) 0.2748(4) -0.0852(3) 0.0984(16) Uani 1 1 d U . .
H13A H 0.4311 0.2965 -0.0517 0.118 Uiso 1 1 calc R . .
H13B H 0.4625 0.2570 -0.1010 0.118 Uiso 1 1 calc R . .
C14 C 0.4027(4) 0.2206(6) -0.2401(4) 0.137(2) Uani 1 1 d U . .
H14A H 0.4475 0.2031 -0.2549 0.164 Uiso 1 1 calc R . .
H14B H 0.3766 0.2419 -0.2692 0.164 Uiso 1 1 calc R . .
C15 C 0.2487(5) 0.3539(4) -0.1772(6) 0.163(4) Uani 1 1 d U . .
H15A H 0.2536 0.3755 -0.1425 0.195 Uiso 1 1 calc R . .
H15B H 0.2217 0.3837 -0.2006 0.195 Uiso 1 1 calc R . .
C16 C 0.3884(5) 0.3200(4) -0.1189(4) 0.127(2) Uani 1 1 d U . .
H16A H 0.4228 0.3560 -0.1251 0.153 Uiso 1 1 calc R . .
H16B H 0.3461 0.3393 -0.1017 0.153 Uiso 1 1 calc R . .
C17 C 0.4196(5) 0.2678(5) -0.2043(5) 0.140(2) Uani 1 1 d U . .
H17A H 0.4401 0.3056 -0.2235 0.168 Uiso 1 1 calc R . .
H17B H 0.4572 0.2501 -0.1811 0.168 Uiso 1 1 calc R . .
C18 C 0.3244(5) 0.3404(4) -0.2012(4) 0.141(2) Uani 1 1 d U . .
H18A H 0.3186 0.3264 -0.2383 0.169 Uiso 1 1 calc R . .
H18B H 0.3516 0.3821 -0.2013 0.169 Uiso 1 1 calc R . .
Cl1 Cl 0.1935(2) 0.50723(12) 0.41639(11) 0.1270(14) Uani 0.665(4) 1 d PDU B 1
Cl2 Cl 0.28057(14) 0.39046(15) 0.46589(14) 0.1099(10) Uani 0.665(4) 1 d PDU B 1
C1S C 0.1584(3) 0.42888(18) 0.4173(3) 0.076(2) Uani 0.665(4) 1 d PGDU B 1
C2S C 0.1990(2) 0.3770(2) 0.4378(2) 0.0711(15) Uani 0.665(4) 1 d PGDU B 1
C3S C 0.1724(3) 0.3125(2) 0.4368(3) 0.085(2) Uani 0.665(4) 1 d PGDU B 1
H3S H 0.1998 0.2774 0.4507 0.102 Uiso 0.665(4) 1 calc PR B 1
C4S C 0.1051(3) 0.3000(2) 0.4153(3) 0.099(2) Uani 0.665(4) 1 d PGDU B 1
H4S H 0.0871 0.2564 0.4146 0.118 Uiso 0.665(4) 1 calc PR B 1
C5S C 0.0646(2) 0.3519(3) 0.3947(3) 0.102(2) Uani 0.665(4) 1 d PGDU B 1
H5S H 0.0191 0.3434 0.3801 0.122 Uiso 0.665(4) 1 calc PR B 1
C6S C 0.0912(3) 0.4163(3) 0.3957(3) 0.097(2) Uani 0.665(4) 1 d PGDU B 1
H6S H 0.0638 0.4514 0.3818 0.117 Uiso 0.665(4) 1 calc PR B 1
Cl7 Cl 0.0389(3) 0.3702(4) 0.3703(3) 0.155(3) Uani 0.335(4) 1 d PDU B 2
Cl8 Cl 0.1197(4) 0.5043(3) 0.3858(3) 0.135(3) Uani 0.335(4) 1 d PDU B 2
C19S C 0.1160(5) 0.3729(4) 0.4067(5) 0.098(3) Uani 0.335(4) 1 d PGDU B 2
C20S C 0.1527(5) 0.4326(4) 0.4118(6) 0.090(4) Uani 0.335(4) 1 d PGDU B 2
C21S C 0.2166(6) 0.4351(5) 0.4401(6) 0.117(5) Uani 0.335(4) 1 d PGDU B 2
H21S H 0.2414 0.4755 0.4435 0.141 Uiso 0.335(4) 1 calc PR B 2
C22S C 0.2439(7) 0.3778(6) 0.4633(7) 0.132(7) Uani 0.335(4) 1 d PGDU B 2
H22S H 0.2871 0.3795 0.4825 0.159 Uiso 0.335(4) 1 calc PR B 2
C23S C 0.2072(8) 0.3180(6) 0.4583(8) 0.151(8) Uani 0.335(4) 1 d PGDU B 2
H23S H 0.2257 0.2793 0.4740 0.181 Uiso 0.335(4) 1 calc PR B 2
C24S C 0.1433(7) 0.3155(4) 0.4300(7) 0.115(5) Uani 0.335(4) 1 d PGDU B 2
H24S H 0.1185 0.2751 0.4265 0.138 Uiso 0.335(4) 1 calc PR B 2
Cl3 Cl 0.2525(5) 0.2937(4) -0.4068(6) 0.230(4) Uani 0.571(15) 1 d PDU C 1
Cl4 Cl 0.2024(5) 0.1577(3) -0.4530(2) 0.153(3) Uani 0.571(15) 1 d PDU C 1
C7S C 0.1883(6) 0.2485(4) -0.3748(5) 0.102(3) Uani 0.571(15) 1 d PGDU C 1
C8S C 0.1671(7) 0.1876(5) -0.3955(4) 0.096(3) Uani 0.571(15) 1 d PGDU C 1
C9S C 0.1158(8) 0.1498(6) -0.3693(5) 0.113(4) Uani 0.571(15) 1 d PGDU C 1
H9S H 0.1015 0.1086 -0.3834 0.136 Uiso 0.571(15) 1 calc PR C 1
C10S C 0.0856(8) 0.1729(6) -0.3223(5) 0.122(5) Uani 0.571(15) 1 d PGDU C 1
H10S H 0.0509 0.1473 -0.3046 0.146 Uiso 0.571(15) 1 calc PR C 1
C11S C 0.1068(9) 0.2338(7) -0.3016(5) 0.124(4) Uani 0.571(15) 1 d PGDU C 1
H11S H 0.0864 0.2494 -0.2698 0.149 Uiso 0.571(15) 1 calc PR C 1
C12S C 0.1581(8) 0.2716(6) -0.3278(5) 0.130(4) Uani 0.571(15) 1 d PGDU C 1
H12S H 0.1724 0.3128 -0.3138 0.156 Uiso 0.571(15) 1 calc PR C 1
Cl5 Cl 0.2666(4) 0.3021(3) -0.3697(6) 0.152(4) Uani 0.429(15) 1 d PDU C 2
Cl6 Cl 0.2396(9) 0.1735(6) -0.4357(6) 0.229(6) Uani 0.429(15) 1 d PDU C 2
C13S C 0.1968(7) 0.2508(6) -0.3540(6) 0.103(5) Uani 0.429(15) 1 d PGDU C 2
C14S C 0.1820(9) 0.1970(8) -0.3869(7) 0.118(4) Uani 0.429(15) 1 d PGDU C 2
C15S C 0.1198(10) 0.1602(10) -0.3793(8) 0.152(5) Uani 0.429(15) 1 d PGDU C 2
H15S H 0.1098 0.1238 -0.4015 0.182 Uiso 0.429(15) 1 calc PR C 2
C16S C 0.0725(8) 0.1772(10) -0.3389(9) 0.150(7) Uani 0.429(15) 1 d PGDU C 2
H16S H 0.0304 0.1523 -0.3338 0.180 Uiso 0.429(15) 1 calc PR C 2
C17S C 0.0873(9) 0.2310(11) -0.3061(8) 0.132(6) Uani 0.429(15) 1 d PGDU C 2
H17S H 0.0552 0.2425 -0.2788 0.159 Uiso 0.429(15) 1 calc PR C 2
C18S C 0.1495(9) 0.2678(9) -0.3136(7) 0.118(4) Uani 0.429(15) 1 d PGDU C 2
H18S H 0.1595 0.3042 -0.2915 0.141 Uiso 0.429(15) 1 calc PR C 2

loop_
_atom_site_aniso_label
_atom_site_aniso_U_11
_atom_site_aniso_U_22
_atom_site_aniso_U_33
_atom_site_aniso_U_23
_atom_site_aniso_U_13
_atom_site_aniso_U_12
Co 0.0365(2) 0.0411(2) 0.0333(2) 0.0019(2) -0.00146(19) -0.00215(19)
N101 0.0396(14) 0.0399(15) 0.0287(14) 0.0007(12) -0.0021(11) -0.0029(12)
N102 0.0332(12) 0.0405(14) 0.0278(13) 0.0012(14) -0.0060(11) -0.0005(11)
N103 0.0363(14) 0.0402(16) 0.0268(13) -0.0015(12) 0.0026(11) 0.0025(12)
N104 0.0383(14) 0.0418(16) 0.0341(16) 0.0036(12) 0.0018(12) -0.0045(12)
C101 0.0415(18) 0.051(2) 0.037(2) 0.0037(17) 0.0087(15) -0.0075(16)
C102 0.051(2) 0.068(3) 0.037(2) -0.0025(19) 0.0048(17) -0.0034(19)
C103 0.055(2) 0.066(3) 0.0310(18) -0.0040(17) -0.0027(17) -0.007(2)
C104 0.0451(19) 0.044(2) 0.0335(19) 0.0014(16) -0.0023(15) -0.0019(16)
C105 0.0416(17) 0.046(2) 0.0309(18) 0.0074(15) -0.0043(15) -0.0023(16)
C106 0.0391(17) 0.045(2) 0.0319(18) 0.0074(16) -0.0041(14) 0.0010(15)
C107 0.0372(17) 0.060(2) 0.037(2) 0.0045(18) -0.0087(15) -0.0064(17)
C108 0.0318(15) 0.059(2) 0.043(2) 0.0030(19) 0.0014(14) 0.0010(16)
C109 0.0376(16) 0.040(2) 0.0273(16) 0.0054(15) -0.0057(13) 0.0003(14)
C110 0.0366(16) 0.0378(19) 0.0362(19) 0.0022(15) 0.0038(14) 0.0028(14)
C111 0.0399(17) 0.0367(18) 0.0296(17) -0.0004(14) -0.0009(14) 0.0017(14)
C112 0.0444(19) 0.053(2) 0.037(2) -0.0070(17) 0.0056(16) -0.0026(17)
C113 0.047(2) 0.062(2) 0.0326(18) -0.0093(17) -0.0043(16) -0.0058(18)
C114 0.0346(16) 0.0414(18) 0.0379(18) -0.0020(14) -0.0042(15) 0.0014(15)
C115 0.0421(18) 0.0385(19) 0.041(2) -0.0010(16) -0.0078(15) -0.0029(15)
C116 0.0357(17) 0.042(2) 0.0382(19) -0.0016(16) -0.0015(15) -0.0015(15)
C117 0.044(2) 0.059(3) 0.053(3) -0.002(2) -0.0086(18) -0.0097(19)
C118 0.0360(16) 0.072(3) 0.050(2) -0.006(2) 0.0039(17) -0.0045(17)
C119 0.0355(16) 0.043(2) 0.044(2) 0.0039(17) 0.0054(14) -0.0007(16)
C120 0.0431(19) 0.061(3) 0.042(2) 0.0026(19) 0.0069(16) 0.0020(18)
C121 0.046(2) 0.062(3) 0.0288(19) 0.0026(17) -0.0032(15) -0.0055(18)
C122 0.052(2) 0.075(3) 0.037(2) 0.010(2) -0.0088(17) -0.011(2)
C123 0.062(3) 0.112(5) 0.049(3) 0.015(3) -0.021(2) -0.022(3)
C124 0.082(3) 0.107(5) 0.056(3) 0.000(3) -0.014(3) -0.039(3)
C125 0.089(3) 0.079(3) 0.059(3) -0.012(3) -0.017(3) -0.009(3)
C126 0.078(3) 0.070(3) 0.044(2) -0.009(2) -0.012(2) -0.005(2)
C127 0.0352(17) 0.060(2) 0.0334(18) -0.0023(17) 0.0014(14) 0.0009(16)
C128 0.056(2) 0.073(3) 0.039(2) 0.005(2) 0.0023(18) 0.017(2)
C129 0.057(2) 0.110(4) 0.045(3) -0.003(3) 0.000(2) 0.030(3)
C130 0.049(2) 0.101(4) 0.047(3) -0.003(3) 0.0118(19) 0.007(2)
C131 0.060(2) 0.081(3) 0.045(2) 0.009(2) 0.0150(19) -0.012(2)
C132 0.050(2) 0.062(2) 0.044(2) 0.008(2) 0.0054(16) -0.002(2)
C133 0.0404(18) 0.052(2) 0.044(2) -0.0022(18) -0.0035(16) -0.0027(17)
C134 0.051(2) 0.062(3) 0.055(2) -0.005(2) -0.0085(19) 0.0011(19)
C135 0.059(2) 0.072(3) 0.055(3) -0.018(2) -0.010(2) -0.014(2)
C136 0.055(2) 0.099(4) 0.049(3) -0.012(3) -0.016(2) -0.007(3)
C137 0.054(2) 0.089(4) 0.060(3) 0.001(3) -0.018(2) 0.005(2)
C138 0.050(2) 0.065(3) 0.049(2) -0.006(2) -0.0166(18) 0.0024(19)
C139 0.043(2) 0.094(3) 0.042(2) -0.019(2) 0.0125(17) -0.014(2)
C140 0.069(3) 0.124(5) 0.080(4) 0.012(4) 0.015(3) -0.031(3)
C141 0.083(4) 0.170(8) 0.076(4) -0.002(5) 0.024(3) -0.058(5)
C142 0.065(4) 0.211(10) 0.098(5) -0.073(6) 0.029(4) -0.040(5)
C143 0.078(4) 0.175(8) 0.139(7) -0.024(7) 0.046(5) 0.012(5)
C144 0.067(3) 0.127(5) 0.107(5) -0.009(4) 0.031(3) 0.019(4)
C201 0.0981(19) 0.0320(17) 0.0581(17) 0.0169(13) -0.0016(13) -0.0040(15)
C202 0.111(3) 0.059(4) 0.055(3) 0.014(2) 0.010(3) -0.005(2)
C203 0.127(3) 0.063(3) 0.038(3) 0.024(2) -0.028(2) 0.006(3)
C204 0.091(3) 0.054(3) 0.088(4) 0.016(3) -0.046(3) 0.027(2)
C205 0.081(2) 0.044(4) 0.084(3) 0.013(3) -0.012(2) 0.018(3)
C206 0.099(3) 0.039(4) 0.079(2) 0.011(3) -0.0166(19) -0.034(2)
C207 0.123(3) 0.039(3) 0.063(2) -0.013(2) -0.021(2) -0.014(3)
C208 0.126(4) 0.069(5) 0.071(4) -0.007(4) -0.040(3) -0.025(3)
C209 0.077(3) 0.091(3) 0.100(3) 0.002(3) -0.050(2) -0.043(3)
C210 0.086(3) 0.092(5) 0.098(3) 0.015(2) -0.018(3) -0.030(4)
C211 0.095(3) 0.088(3) 0.061(3) 0.026(3) 0.040(2) -0.007(2)
C212 0.072(4) 0.102(3) 0.105(4) 0.027(3) 0.024(3) -0.038(3)
C213 0.049(4) 0.138(4) 0.127(4) 0.020(3) 0.021(3) -0.004(3)
C214 0.067(4) 0.130(3) 0.103(4) 0.004(3) 0.050(3) 0.034(3)
C215 0.100(4) 0.109(3) 0.072(5) 0.004(3) 0.040(4) 0.018(3)
C216 0.128(3) 0.080(3) 0.035(4) 0.004(3) -0.025(3) 0.003(2)
C217 0.131(3) 0.106(3) 0.031(3) -0.003(3) 0.021(3) 0.013(2)
C218 0.149(4) 0.084(3) 0.055(4) -0.037(3) 0.009(3) 0.028(3)
C219 0.149(4) 0.068(3) 0.062(4) -0.032(3) -0.024(4) -0.003(3)
C220 0.111(3) 0.085(3) 0.064(4) -0.012(3) -0.055(3) -0.006(2)
C221 0.069(4) 0.089(3) 0.104(4) 0.004(3) -0.049(3) 0.017(2)
C222 0.080(3) 0.086(3) 0.104(4) 0.001(3) -0.058(3) -0.004(3)
C223 0.080(5) 0.103(3) 0.134(4) 0.001(3) -0.039(4) -0.030(3)
C224 0.037(5) 0.125(3) 0.145(3) 0.004(3) -0.014(3) -0.021(3)
C225 0.050(5) 0.110(3) 0.136(4) 0.002(3) -0.015(3) 0.026(3)
C226 0.078(3) 0.077(5) 0.100(3) -0.004(3) 0.012(2) 0.028(4)
C227 0.076(5) 0.081(4) 0.112(4) 0.000(2) 0.028(3) 0.033(3)
C228 0.100(5) 0.104(3) 0.101(4) -0.003(3) 0.036(4) 0.027(4)
C229 0.118(4) 0.081(4) 0.075(4) -0.024(3) 0.038(3) 0.028(3)
C230 0.123(3) 0.053(4) 0.077(3) -0.022(3) 0.012(3) 0.026(3)
C231 0.155(3) 0.034(6) 0.085(3) 0.022(3) -0.012(3) -0.003(3)
C232 0.143(3) 0.059(4) 0.084(4) 0.016(3) -0.003(3) -0.015(2)
C233 0.141(4) 0.067(3) 0.052(4) 0.036(3) -0.021(3) -0.005(3)
C234 0.121(4) 0.069(4) 0.091(4) 0.030(3) -0.040(3) 0.034(2)
C235 0.137(3) 0.059(4) 0.100(3) 0.018(3) -0.027(3) 0.043(3)
C236 0.144(4) 0.036(4) 0.105(3) 0.002(3) -0.015(3) -0.032(3)
C237 0.166(3) 0.029(3) 0.090(3) -0.029(3) -0.022(3) -0.004(3)
C238 0.154(5) 0.068(5) 0.093(4) -0.018(4) -0.033(3) -0.019(4)
C239 0.101(4) 0.073(3) 0.128(4) 0.003(3) -0.035(3) -0.053(3)
C240 0.113(4) 0.084(5) 0.123(3) 0.012(3) -0.011(3) -0.047(4)
C241 0.120(4) 0.080(3) 0.083(4) 0.039(3) 0.034(3) -0.028(3)
C242 0.083(4) 0.094(4) 0.130(4) 0.021(3) 0.022(3) -0.051(3)
C243 0.061(5) 0.129(4) 0.140(4) 0.017(3) 0.016(4) -0.021(3)
C244 0.074(4) 0.119(3) 0.090(4) 0.013(3) 0.060(3) 0.008(3)
C245 0.113(4) 0.105(4) 0.066(5) 0.014(3) 0.044(3) -0.003(3)
C246 0.137(3) 0.086(3) 0.036(4) 0.012(3) -0.016(3) -0.011(2)
C247 0.140(3) 0.104(3) 0.025(3) 0.004(3) 0.027(3) -0.003(2)
C248 0.151(4) 0.088(3) 0.038(4) -0.022(3) 0.016(3) 0.007(3)
C249 0.141(3) 0.077(3) 0.046(3) -0.012(3) -0.041(3) -0.018(3)
C250 0.122(3) 0.089(3) 0.049(4) 0.004(3) -0.051(3) -0.018(2)
C251 0.077(4) 0.113(3) 0.110(4) 0.030(3) -0.043(4) 0.034(3)
C252 0.079(3) 0.116(3) 0.091(4) 0.019(3) -0.060(3) -0.012(3)
C253 0.068(5) 0.125(3) 0.117(4) 0.021(3) -0.037(3) -0.017(3)
C254 0.024(5) 0.146(4) 0.140(3) 0.021(3) -0.009(3) 0.005(3)
C255 0.055(5) 0.134(3) 0.136(4) 0.020(3) -0.016(3) 0.042(4)
C256 0.128(4) 0.076(5) 0.118(3) -0.006(4) -0.004(3) 0.057(4)
C257 0.095(5) 0.109(5) 0.134(4) 0.004(3) 0.007(3) 0.065(4)
C258 0.096(4) 0.112(3) 0.109(4) -0.016(3) 0.035(3) 0.066(3)
C259 0.145(4) 0.083(4) 0.087(4) -0.030(3) 0.024(3) 0.048(3)
C260 0.162(3) 0.066(5) 0.090(4) -0.028(3) 0.005(3) 0.042(4)
C301 0.0981(19) 0.0320(17) 0.0581(17) 0.0169(13) -0.0016(13) -0.0040(15)
C302 0.086(3) 0.079(8) 0.078(4) 0.001(5) -0.004(4) 0.007(5)
C303 0.080(4) 0.065(6) 0.093(4) 0.014(4) 0.012(3) 0.048(4)
C304 0.119(4) 0.031(5) 0.076(3) -0.017(3) 0.024(3) 0.021(4)
C305 0.113(4) 0.068(8) 0.059(2) 0.004(4) 0.000(3) -0.012(4)
C306 0.094(4) 0.060(5) 0.071(5) 0.019(4) 0.026(3) -0.020(3)
C307 0.071(5) 0.104(6) 0.100(4) 0.001(5) 0.030(4) -0.018(5)
C308 0.062(4) 0.115(5) 0.097(6) 0.009(3) 0.054(3) -0.006(4)
C309 0.105(5) 0.096(4) 0.060(7) 0.008(4) 0.050(5) 0.005(3)
C310 0.109(3) 0.070(4) 0.034(4) 0.022(3) 0.032(3) -0.005(3)
C311 0.081(4) 0.079(5) 0.075(6) 0.009(4) -0.032(4) 0.014(3)
C312 0.116(4) 0.087(4) 0.060(8) 0.002(6) -0.007(4) 0.003(4)
C313 0.117(5) 0.094(4) 0.036(6) -0.012(4) -0.036(4) 0.001(3)
C314 0.091(5) 0.100(4) 0.081(7) -0.009(3) -0.054(5) -0.009(4)
C315 0.062(5) 0.099(4) 0.090(4) 0.010(5) -0.048(4) 0.011(3)
C316 0.043(5) 0.103(5) 0.114(5) 0.005(3) 0.015(4) 0.047(4)
C317 0.039(6) 0.128(5) 0.121(4) 0.012(4) -0.022(4) 0.023(5)
C318 0.050(9) 0.137(4) 0.131(5) 0.006(4) 0.001(5) -0.015(4)
C319 0.046(6) 0.134(5) 0.121(4) 0.009(4) 0.033(5) -0.010(4)
C320 0.055(5) 0.120(5) 0.103(4) -0.002(4) 0.051(4) 0.022(5)
C321 0.122(5) 0.072(6) 0.057(4) -0.026(4) 0.029(4) 0.011(4)
C322 0.107(5) 0.091(6) 0.075(6) -0.009(4) 0.045(4) 0.018(4)
C323 0.122(4) 0.103(4) 0.057(6) -0.002(4) 0.047(4) 0.014(4)
C324 0.137(5) 0.113(6) 0.038(6) -0.010(4) 0.014(4) 0.005(3)
C325 0.141(4) 0.079(5) 0.043(5) -0.042(4) -0.006(3) -0.010(4)
C326 0.109(4) 0.051(5) 0.070(4) -0.018(3) -0.023(3) -0.034(4)
C327 0.118(5) 0.077(7) 0.070(5) -0.011(6) -0.030(4) -0.022(5)
C328 0.085(5) 0.099(5) 0.090(5) -0.011(4) -0.057(4) -0.028(4)
C329 0.049(5) 0.108(5) 0.135(6) 0.000(4) -0.022(4) -0.037(4)
C330 0.081(5) 0.084(6) 0.110(4) 0.000(4) -0.001(4) -0.045(5)
C331 0.140(4) 0.036(9) 0.089(4) 0.019(6) -0.010(4) -0.006(4)
C332 0.128(4) 0.072(7) 0.104(4) 0.013(5) -0.018(4) 0.018(6)
C333 0.108(5) 0.048(5) 0.117(5) 0.008(5) -0.009(3) 0.059(4)
C334 0.137(5) 0.025(6) 0.103(4) -0.005(4) 0.003(4) 0.022(5)
C335 0.146(4) 0.051(7) 0.090(4) 0.017(5) -0.008(3) -0.016(4)
C336 0.134(5) 0.060(5) 0.095(6) 0.035(4) 0.020(3) -0.026(4)
C337 0.108(6) 0.104(6) 0.116(4) 0.016(5) 0.025(5) -0.031(6)
C338 0.080(5) 0.124(6) 0.100(6) 0.021(3) 0.053(4) -0.018(4)
C339 0.127(6) 0.104(4) 0.068(7) 0.023(5) 0.042(6) 0.000(4)
C340 0.130(4) 0.081(5) 0.056(5) 0.034(4) 0.031(4) -0.009(4)
C341 0.106(5) 0.091(5) 0.085(6) 0.020(5) -0.033(5) 0.018(4)
C342 0.136(4) 0.103(5) 0.053(7) 0.023(5) -0.007(4) 0.000(4)
C343 0.125(5) 0.113(5) 0.038(7) -0.005(5) -0.025(4) -0.001(3)
C344 0.096(5) 0.105(4) 0.085(8) 0.002(3) -0.043(6) 0.002(4)
C345 0.076(6) 0.107(4) 0.098(5) 0.011(5) -0.043(5) 0.020(4)
C346 0.063(5) 0.099(5) 0.121(5) 0.004(3) -0.011(5) 0.056(4)
C347 0.056(8) 0.119(5) 0.126(5) 0.007(4) -0.021(4) 0.025(6)
C348 0.052(10) 0.130(4) 0.139(5) 0.008(4) -0.007(5) -0.001(4)
C349 0.039(6) 0.132(4) 0.127(4) 0.007(4) 0.036(5) 0.006(4)
C350 0.084(7) 0.118(4) 0.116(5) 0.002(4) 0.018(5) 0.033(6)
C351 0.131(5) 0.049(5) 0.075(4) -0.026(4) 0.025(4) 0.030(4)
C352 0.110(5) 0.099(6) 0.088(6) 0.006(5) 0.022(5) 0.023(4)
C353 0.113(4) 0.089(3) 0.051(6) -0.003(4) 0.040(4) 0.024(4)
C354 0.136(5) 0.091(5) 0.043(6) -0.014(4) -0.008(4) 0.009(3)
C355 0.142(4) 0.066(4) 0.058(5) -0.037(4) -0.014(3) -0.007(4)
C356 0.127(5) 0.048(5) 0.101(5) -0.009(4) -0.021(3) -0.044(4)
C357 0.121(4) 0.071(6) 0.077(5) -0.026(5) -0.040(4) -0.028(4)
C358 0.084(5) 0.090(4) 0.095(4) -0.024(4) -0.059(4) -0.036(3)
C359 0.049(5) 0.116(5) 0.138(6) -0.008(4) -0.025(4) -0.048(4)
C360 0.103(6) 0.091(6) 0.127(4) 0.004(4) 0.001(4) -0.057(5)
Na 0.0579(8) 0.0584(9) 0.0731(10) -0.0033(7) -0.0033(7) 0.0062(7)
O1 0.0900(19) 0.0712(16) 0.122(3) 0.0145(17) -0.0298(19) -0.0031(14)
O2 0.170(3) 0.124(3) 0.086(2) -0.0323(19) -0.0233(19) -0.025(2)
O3 0.0713(16) 0.095(2) 0.103(2) -0.0271(17) 0.0011(15) 0.0060(15)
O4 0.0760(17) 0.0802(18) 0.098(2) -0.0075(16) -0.0136(16) -0.0100(14)
O5 0.170(3) 0.132(3) 0.112(2) -0.027(2) 0.061(2) 0.008(2)
O6 0.097(2) 0.0911(18) 0.157(4) 0.033(2) -0.007(2) 0.0277(17)
N1 0.0822(19) 0.0777(19) 0.125(3) -0.0039(18) -0.0013(17) -0.0163(15)
N2 0.086(2) 0.088(2) 0.129(3) 0.0298(18) -0.007(2) -0.0093(15)
C1 0.121(3) 0.120(5) 0.204(8) 0.065(5) -0.044(5) -0.051(3)
C2 0.104(4) 0.125(6) 0.154(4) -0.021(3) -0.020(3) -0.039(3)
C3 0.111(4) 0.126(4) 0.172(7) -0.007(4) 0.058(4) -0.033(3)
C4 0.125(3) 0.073(4) 0.185(7) 0.042(4) -0.028(4) -0.009(2)
C5 0.201(6) 0.148(7) 0.152(4) -0.014(4) -0.066(4) -0.083(6)
C6 0.139(6) 0.144(4) 0.100(5) -0.011(2) 0.050(4) 0.000(3)
C7 0.210(8) 0.114(4) 0.154(7) 0.046(4) -0.105(6) -0.034(5)
C8 0.230(6) 0.162(8) 0.139(6) -0.091(6) -0.018(4) 0.038(6)
C9 0.137(6) 0.161(7) 0.220(9) 0.038(5) 0.063(5) 0.090(5)
C10 0.080(3) 0.098(3) 0.095(4) -0.020(3) -0.027(3) 0.014(2)
C11 0.251(6) 0.149(7) 0.178(8) -0.093(7) 0.082(6) 0.001(6)
C12 0.137(5) 0.179(8) 0.255(10) 0.079(7) 0.048(6) 0.100(5)
C13 0.095(4) 0.096(3) 0.104(4) -0.020(3) 0.000(3) -0.027(3)
C14 0.090(4) 0.210(6) 0.110(5) 0.017(3) 0.033(3) -0.004(4)
C15 0.133(4) 0.087(3) 0.268(10) 0.053(6) -0.023(5) 0.027(2)
C16 0.127(5) 0.085(4) 0.170(4) 0.002(3) -0.030(4) -0.038(3)
C17 0.113(5) 0.139(5) 0.168(6) 0.033(4) 0.040(4) -0.016(3)
C18 0.142(4) 0.103(4) 0.177(6) 0.075(5) -0.009(4) -0.008(3)
Cl1 0.235(4) 0.0699(14) 0.0764(16) -0.0129(12) 0.001(2) -0.0115(17)
Cl2 0.0895(16) 0.121(2) 0.119(2) 0.0072(17) -0.0027(15) -0.0184(14)
C1S 0.104(4) 0.078(3) 0.048(5) -0.014(4) 0.021(4) 0.007(3)
C2S 0.088(3) 0.073(2) 0.052(4) -0.006(3) 0.015(3) -0.010(2)
C3S 0.087(4) 0.078(3) 0.089(7) 0.004(4) 0.033(4) -0.016(3)
C4S 0.101(5) 0.113(5) 0.082(6) -0.014(5) 0.031(4) -0.038(4)
C5S 0.092(6) 0.158(6) 0.056(6) -0.031(5) 0.010(4) -0.014(4)
C6S 0.090(4) 0.126(4) 0.076(5) -0.020(5) 0.022(3) 0.028(3)
Cl7 0.098(4) 0.241(8) 0.126(6) -0.039(5) 0.025(4) -0.012(4)
Cl8 0.162(6) 0.131(4) 0.113(5) 0.009(4) 0.038(4) 0.048(4)
C19S 0.093(8) 0.123(5) 0.076(9) -0.029(8) 0.043(5) 0.002(6)
C20S 0.110(8) 0.105(5) 0.057(9) -0.013(8) 0.026(7) 0.013(5)
C21S 0.137(10) 0.108(7) 0.108(12) -0.054(8) -0.011(8) 0.018(6)
C22S 0.115(13) 0.168(11) 0.113(14) 0.020(12) -0.012(11) -0.003(9)
C23S 0.188(14) 0.123(9) 0.141(16) -0.010(11) -0.015(11) 0.022(10)
C24S 0.121(11) 0.103(6) 0.122(14) -0.019(9) 0.050(8) -0.011(8)
Cl3 0.217(7) 0.208(6) 0.265(10) 0.051(6) 0.045(6) -0.090(6)
Cl4 0.249(7) 0.109(3) 0.099(3) 0.035(2) 0.064(4) 0.055(4)
C7S 0.112(7) 0.069(5) 0.124(8) 0.030(4) -0.004(6) 0.019(4)
C8S 0.106(7) 0.088(6) 0.092(6) 0.013(4) 0.015(5) 0.016(4)
C9S 0.107(7) 0.101(6) 0.132(8) -0.007(6) 0.031(6) -0.002(5)
C10S 0.126(9) 0.125(8) 0.114(9) 0.014(7) 0.033(7) 0.015(7)
C11S 0.123(9) 0.136(7) 0.112(7) -0.012(5) 0.002(6) 0.046(6)
C12S 0.153(9) 0.099(7) 0.138(8) -0.015(6) -0.013(6) 0.021(6)
Cl5 0.124(4) 0.112(4) 0.221(9) 0.026(4) 0.050(5) 0.010(3)
Cl6 0.246(11) 0.236(10) 0.206(9) -0.031(7) 0.054(8) 0.094(7)
C13S 0.088(8) 0.104(9) 0.117(11) 0.026(6) -0.007(6) 0.019(5)
C14S 0.149(9) 0.084(8) 0.120(9) 0.027(6) -0.005(7) 0.038(5)
C15S 0.166(9) 0.125(10) 0.165(11) -0.012(8) -0.036(7) -0.002(7)
C16S 0.144(11) 0.126(12) 0.179(15) 0.032(9) -0.014(9) -0.019(9)
C17S 0.111(10) 0.147(10) 0.138(10) 0.021(8) 0.014(8) -0.001(8)
C18S 0.105(8) 0.113(9) 0.134(10) 0.009(7) 0.009(6) 0.011(6)

loop_
_atom_type_symbol
_atom_type_description
_atom_type_scat_dispersion_real
_atom_type_scat_dispersion_imag
_atom_type_scat_source
C C 0.0033 0.0016 'International Tables Vol C Tables 4.2.6.8 and 6.1.1.4'
H H 0.0000 0.0000 'International Tables Vol C Tables 4.2.6.8 and 6.1.1.4'
N N 0.0061 0.0033 'International Tables Vol C Tables 4.2.6.8 and 6.1.1.4'
Na Na 0.0362 0.0249 'International Tables Vol C Tables 4.2.6.8 and 6.1.1.4'
Cl Cl 0.1484 0.1585 'International Tables Vol C Tables 4.2.6.8 and 6.1.1.4'
O O 0.0106 0.0060 'International Tables Vol C Tables 4.2.6.8 and 6.1.1.4'
Co Co 0.3494 0.9721 'International Tables Vol C Tables 4.2.6.8 and 6.1.1.4'

loop_
_geom_angle_atom_site_label_1
_geom_angle_atom_site_label_2
_geom_angle_atom_site_label_3
_geom_angle
_geom_angle_site_symmetry_1
_geom_angle_site_symmetry_3
_geom_angle_publ_flag
N101 Co N103 173.57(12) . . ?
N101 Co N102 89.13(11) . . ?
N103 Co N102 89.87(11) . . ?
N101 Co N104 90.47(11) . . ?
N103 Co N104 89.64(12) . . ?
N102 Co N104 171.95(12) . . ?
N101 Co C201 93.85(8) . . ?
N103 Co C201 92.57(8) . . ?
N102 Co C201 95.91(8) . . ?
N104 Co C201 92.14(8) . . ?
C104 N101 C101 105.7(3) . . ?
C104 N101 Co 127.7(2) . . ?
C101 N101 Co 126.5(2) . . ?
C109 N102 C106 105.2(3) . . ?
C109 N102 Co 126.5(2) . . ?
C106 N102 Co 127.1(2) . . ?
C111 N103 C114 104.8(3) . . ?
C111 N103 Co 128.0(2) . . ?
C114 N103 Co 126.8(2) . . ?
C116 N104 C119 105.6(3) . . ?
C116 N104 Co 127.8(2) . . ?
C119 N104 Co 126.6(2) . . ?
C120 C101 N101 126.0(3) . . ?
C120 C101 C102 124.6(3) . . ?
N101 C101 C102 109.3(3) . . ?
C103 C102 C101 107.6(3) . . ?
C102 C103 C104 107.5(3) . . ?
N101 C104 C105 125.8(3) . . ?
N101 C104 C103 109.9(3) . . ?
C105 C104 C103 124.3(3) . . ?
C106 C105 C104 123.2(3) . . ?
C106 C105 C121 118.7(3) . . ?
C104 C105 C121 118.1(3) . . ?
C105 C106 N102 125.4(3) . . ?
C105 C106 C107 125.0(3) . . ?
N102 C106 C107 109.7(3) . . ?
C108 C107 C106 108.2(3) . . ?
C107 C108 C109 107.0(3) . . ?
C110 C109 N102 126.5(3) . . ?
C110 C109 C108 123.5(3) . . ?
N102 C109 C108 109.9(3) . . ?
C109 C110 C111 123.4(3) . . ?
C109 C110 C127 119.2(3) . . ?
C111 C110 C127 117.3(3) . . ?
N103 C111 C110 125.2(3) . . ?
N103 C111 C112 110.5(3) . . ?
C110 C111 C112 124.2(3) . . ?
C113 C112 C111 107.1(3) . . ?
C112 C113 C114 107.9(3) . . ?
N103 C114 C115 125.7(3) . . ?
N103 C114 C113 109.6(3) . . ?
C115 C114 C113 124.7(3) . . ?
C116 C115 C114 123.1(3) . . ?
C116 C115 C133 119.9(3) . . ?
C114 C115 C133 117.0(3) . . ?
N104 C116 C115 126.0(3) . . ?
N104 C116 C117 110.6(3) . . ?
C115 C116 C117 123.3(3) . . ?
C118 C117 C116 107.0(3) . . ?
C117 C118 C119 107.3(3) . . ?
C120 C119 N104 125.7(3) . . ?
C120 C119 C118 124.9(3) . . ?
N104 C119 C118 109.4(3) . . ?
C101 C120 C119 124.7(3) . . ?
C101 C120 C139 118.7(4) . . ?
C119 C120 C139 116.6(3) . . ?
C126 C121 C122 119.1(4) . . ?
C126 C121 C105 119.8(4) . . ?
C122 C121 C105 121.0(4) . . ?
C123 C122 C121 119.3(5) . . ?
C124 C123 C122 121.0(5) . . ?
C125 C124 C123 119.2(5) . . ?
C124 C125 C126 121.3(6) . . ?
C121 C126 C125 120.1(5) . . ?
C128 C127 C132 119.1(3) . . ?
C128 C127 C110 121.3(3) . . ?
C132 C127 C110 119.6(3) . . ?
C127 C128 C129 120.3(4) . . ?
C130 C129 C128 120.7(5) . . ?
C131 C130 C129 120.3(4) . . ?
C130 C131 C132 120.9(4) . . ?
C131 C132 C127 118.7(4) . . ?
C134 C133 C138 118.0(4) . . ?
C134 C133 C115 122.2(4) . . ?
C138 C133 C115 119.8(4) . . ?
C133 C134 C135 120.9(4) . . ?
C136 C135 C134 120.9(5) . . ?
C135 C136 C137 119.5(4) . . ?
C136 C137 C138 121.2(5) . . ?
C137 C138 C133 119.4(4) . . ?
C140 C139 C144 116.8(5) . . ?
C140 C139 C120 122.8(5) . . ?
C144 C139 C120 120.3(5) . . ?
C139 C140 C141 122.5(7) . . ?
C140 C141 C142 118.5(7) . . ?
C143 C142 C141 121.7(6) . . ?
C142 C143 C144 117.3(9) . . ?
C139 C144 C143 122.9(8) . . ?
C206 C201 C205 115.1(3) . . ?
C206 C201 C202 114.9(3) . . ?
C205 C201 C202 105.7(3) . . ?
C206 C201 Co 108.9(3) . . ?
C205 C201 Co 100.9(2) . . ?
C202 C201 Co 110.3(2) . . ?
C211 C202 C203 119.96(10) . . ?
C211 C202 C201 122.69(18) . . ?
C203 C202 C201 108.5(3) . . ?
C216 C203 C202 120.07(10) . . ?
C216 C203 C204 120.01(10) . . ?
C202 C203 C204 108.2(4) . . ?
C221 C204 C203 119.97(10) . . ?
C221 C204 C205 120.02(10) . . ?
C203 C204 C205 107.6(4) . . ?
C226 C205 C204 119.96(10) . . ?
C226 C205 C201 122.49(18) . . ?
C204 C205 C201 109.0(3) . . ?
C201 C206 C210 121.75(19) . . ?
C201 C206 C207 121.72(19) . . ?
C210 C206 C207 106.2(4) . . ?
C230 C207 C206 119.96(15) . . ?
C230 C207 C208 119.91(10) . . ?
C206 C207 C208 109.8(4) . . ?
C249 C208 C207 120.06(10) . . ?
C249 C208 C209 120.00(10) . . ?
C207 C208 C209 106.9(4) . . ?
C253 C209 C208 119.96(10) . . ?
C253 C209 C210 119.98(10) . . ?
C208 C209 C210 107.9(4) . . ?
C212 C210 C206 120.12(15) . . ?
C212 C210 C209 119.96(10) . . ?
C206 C210 C209 109.1(4) . . ?
C202 C211 C215 119.94(10) . . ?
C202 C211 C212 119.83(14) . . ?
C215 C211 C212 110.2(4) . . ?
C210 C212 C213 120.03(10) . . ?
C210 C212 C211 119.96(11) . . ?
C213 C212 C211 106.0(4) . . ?
C254 C213 C214 119.98(10) . . ?
C254 C213 C212 119.97(10) . . ?
C214 C213 C212 108.9(4) . . ?
C258 C214 C213 120.00(10) . . ?
C258 C214 C215 120.03(10) . . ?
C213 C214 C215 108.5(4) . . ?
C217 C215 C214 119.93(10) . . ?
C217 C215 C211 120.01(11) . . ?
C214 C215 C211 106.3(4) . . ?
C203 C216 C220 119.99(10) . . ?
C203 C216 C217 119.99(10) . . ?
C220 C216 C217 107.6(4) . . ?
C215 C217 C218 120.03(10) . . ?
C215 C217 C216 119.97(10) . . ?
C218 C217 C216 108.2(4) . . ?
C259 C218 C217 120.03(10) . . ?
C259 C218 C219 119.94(10) . . ?
C217 C218 C219 108.0(4) . . ?
C238 C219 C220 120.01(10) . . ?
C238 C219 C218 120.04(10) . . ?
C220 C219 C218 107.7(4) . . ?
C222 C220 C216 120.00(10) . . ?
C222 C220 C219 119.99(10) . . ?
C216 C220 C219 108.5(4) . . ?
C204 C221 C222 120.01(10) . . ?
C204 C221 C225 120.00(10) . . ?
C222 C221 C225 108.6(4) . . ?
C220 C222 C221 120.00(10) . . ?
C220 C222 C223 119.99(10) . . ?
C221 C222 C223 107.5(4) . . ?
C239 C223 C222 120.01(10) . . ?
C239 C223 C224 119.97(10) . . ?
C222 C223 C224 108.3(4) . . ?
C243 C224 C223 120.01(10) . . ?
C243 C224 C225 120.00(10) . . ?
C223 C224 C225 108.1(4) . . ?
C227 C225 C224 119.97(10) . . ?
C227 C225 C221 119.97(10) . . ?
C224 C225 C221 107.6(4) . . ?
C205 C226 C230 120.02(14) . . ?
C205 C226 C227 119.99(10) . . ?
C230 C226 C227 109.6(4) . . ?
C225 C227 C228 120.05(10) . . ?
C225 C227 C226 120.03(11) . . ?
C228 C227 C226 106.8(4) . . ?
C244 C228 C227 120.00(10) . . ?
C244 C228 C229 119.96(10) . . ?
C227 C228 C229 108.4(4) . . ?
C248 C229 C230 120.08(10) . . ?
C248 C229 C228 120.01(10) . . ?
C230 C229 C228 108.7(4) . . ?
C207 C230 C229 119.97(10) . . ?
C207 C230 C226 119.94(11) . . ?
C229 C230 C226 106.6(4) . . ?
C236 C231 C235 120.03(14) . . ?
C236 C231 C232 119.94(10) . . ?
C235 C231 C232 108.6(4) . . ?
C241 C232 C231 120.03(10) . . ?
C241 C232 C233 120.02(10) . . ?
C231 C232 C233 107.5(4) . . ?
C246 C233 C232 119.97(10) . . ?
C246 C233 C234 119.95(10) . . ?
C232 C233 C234 108.3(4) . . ?
C251 C234 C235 120.02(10) . . ?
C251 C234 C233 120.00(10) . . ?
C235 C234 C233 108.0(4) . . ?
C256 C235 C231 120.02(14) . . ?
C256 C235 C234 120.05(10) . . ?
C231 C235 C234 107.7(4) . . ?
C231 C236 C240 120.01(10) . . ?
C231 C236 C237 119.97(11) . . ?
C240 C236 C237 106.7(4) . . ?
C260 C237 C236 119.96(12) . . ?
C260 C237 C238 119.95(10) . . ?
C236 C237 C238 108.5(4) . . ?
C219 C238 C239 120.01(10) . . ?
C219 C238 C237 120.00(10) . . ?
C239 C238 C237 108.5(4) . . ?
C223 C239 C240 119.98(10) . . ?
C223 C239 C238 119.98(10) . . ?
C240 C239 C238 106.7(4) . . ?
C242 C240 C236 120.03(10) . . ?
C242 C240 C239 120.03(10) . . ?
C236 C240 C239 109.7(4) . . ?
C232 C241 C245 120.00(10) . . ?
C232 C241 C242 120.01(10) . . ?
C245 C241 C242 107.8(4) . . ?
C240 C242 C243 119.94(10) . . ?
C240 C242 C241 119.94(10) . . ?
C243 C242 C241 107.7(4) . . ?
C224 C243 C244 120.02(10) . . ?
C224 C243 C242 120.02(10) . . ?
C244 C243 C242 108.6(4) . . ?
C228 C244 C245 120.01(10) . . ?
C228 C244 C243 119.94(10) . . ?
C245 C244 C243 107.3(4) . . ?
C247 C245 C244 120.03(10) . . ?
C247 C245 C241 119.99(10) . . ?
C244 C245 C241 108.5(4) . . ?
C233 C246 C250 120.04(10) . . ?
C233 C246 C247 120.03(10) . . ?
C250 C246 C247 108.1(4) . . ?
C245 C247 C246 119.99(10) . . ?
C245 C247 C248 119.95(10) . . ?
C246 C247 C248 108.6(4) . . ?
C229 C248 C247 120.02(10) . . ?
C229 C248 C249 119.93(10) . . ?
C247 C248 C249 106.9(4) . . ?
C208 C249 C250 120.03(10) . . ?
C208 C249 C248 119.98(10) . . ?
C250 C249 C248 109.1(4) . . ?
C252 C250 C246 120.00(10) . . ?
C252 C250 C249 119.95(10) . . ?
C246 C250 C249 107.3(4) . . ?
C234 C251 C252 120.02(10) . . ?
C234 C251 C255 119.96(10) . . ?
C252 C251 C255 107.6(4) . . ?
C250 C252 C251 119.98(10) . . ?
C250 C252 C253 119.99(10) . . ?
C251 C252 C253 108.3(4) . . ?
C209 C253 C254 120.04(10) . . ?
C209 C253 C252 120.04(10) . . ?
C254 C253 C252 108.0(4) . . ?
C213 C254 C253 119.98(10) . . ?
C213 C254 C255 120.00(10) . . ?
C253 C254 C255 107.8(4) . . ?
C257 C255 C254 120.00(10) . . ?
C257 C255 C251 120.00(10) . . ?
C254 C255 C251 108.4(4) . . ?
C235 C256 C260 119.96(14) . . ?
C235 C256 C257 119.94(10) . . ?
C260 C256 C257 109.0(5) . . ?
C255 C257 C258 120.01(10) . . ?
C255 C257 C256 120.02(11) . . ?
C258 C257 C256 107.5(4) . . ?
C214 C258 C257 120.00(10) . . ?
C214 C258 C259 120.00(10) . . ?
C257 C258 C259 107.7(4) . . ?
C218 C259 C260 120.02(10) . . ?
C218 C259 C258 119.95(10) . . ?
C260 C259 C258 109.0(4) . . ?
C237 C260 C259 120.02(10) . . ?
C237 C260 C256 120.02(10) . . ?
C259 C260 C256 106.7(5) . . ?
C311 C302 C303 120.0(2) . . ?
C316 C303 C302 120.0(2) . . ?
C316 C303 C304 120.0(2) . . ?
C302 C303 C304 108.1(4) . . ?
C321 C304 C305 120.0(2) . . ?
C321 C304 C303 120.1(2) . . ?
C305 C304 C303 107.7(4) . . ?
C326 C305 C304 120.1(2) . . ?
C307 C306 C310 106.3(4) . . ?
C330 C307 C306 119.9(2) . . ?
C330 C307 C308 119.9(2) . . ?
C306 C307 C308 109.8(4) . . ?
C349 C308 C307 120.0(2) . . ?
C349 C308 C309 120.1(2) . . ?
C307 C308 C309 106.8(4) . . ?
C353 C309 C310 119.8(2) . . ?
C353 C309 C308 119.9(2) . . ?
C310 C309 C308 108.0(4) . . ?
C312 C310 C306 120.1(2) . . ?
C312 C310 C309 120.10(19) . . ?
C306 C310 C309 109.1(4) . . ?
C302 C311 C312 119.5(2) . . ?
C302 C311 C315 119.8(2) . . ?
C312 C311 C315 110.3(4) . . ?
C310 C312 C313 120.0(2) . . ?
C310 C312 C311 120.4(2) . . ?
C313 C312 C311 106.0(4) . . ?
C354 C313 C314 120.0(2) . . ?
C354 C313 C312 119.8(2) . . ?
C314 C313 C312 109.0(4) . . ?
C358 C314 C313 120.1(2) . . ?
C358 C314 C315 120.0(2) . . ?
C313 C314 C315 108.5(4) . . ?
C317 C315 C314 119.9(2) . . ?
C317 C315 C311 120.1(2) . . ?
C314 C315 C311 106.2(4) . . ?
C303 C316 C320 119.9(2) . . ?
C303 C316 C317 120.0(2) . . ?
C320 C316 C317 107.6(4) . . ?
C315 C317 C318 120.1(2) . . ?
C315 C317 C316 120.0(2) . . ?
C318 C317 C316 108.2(4) . . ?
C359 C318 C317 120.0(2) . . ?
C359 C318 C319 119.8(2) . . ?
C317 C318 C319 108.0(4) . . ?
C338 C319 C320 120.0(2) . . ?
C338 C319 C318 120.1(2) . . ?
C320 C319 C318 107.7(4) . . ?
C322 C320 C319 120.0(2) . . ?
C322 C320 C316 120.1(2) . . ?
C319 C320 C316 108.5(4) . . ?
C304 C321 C322 119.9(2) . . ?
C304 C321 C325 119.9(2) . . ?
C322 C321 C325 108.6(4) . . ?
C320 C322 C321 120.0(2) . . ?
C320 C322 C323 120.1(2) . . ?
C321 C322 C323 107.5(4) . . ?
C339 C323 C322 119.9(2) . . ?
C339 C323 C324 119.9(2) . . ?
C322 C323 C324 108.3(4) . . ?
C343 C324 C323 120.1(2) . . ?
C343 C324 C325 119.9(2) . . ?
C323 C324 C325 108.1(4) . . ?
C327 C325 C324 120.0(2) . . ?
C327 C325 C321 120.0(2) . . ?
C324 C325 C321 107.5(4) . . ?
C305 C326 C330 120.0(2) . . ?
C305 C326 C327 119.8(2) . . ?
C330 C326 C327 109.6(4) . . ?
C325 C327 C328 120.1(2) . . ?
C325 C327 C326 120.1(2) . . ?
C328 C327 C326 106.8(4) . . ?
C344 C328 C327 119.9(2) . . ?
C344 C328 C329 120.0(2) . . ?
C327 C328 C329 108.4(4) . . ?
C348 C329 C330 120.1(2) . . ?
C348 C329 C328 120.0(2) . . ?
C330 C329 C328 108.7(4) . . ?
C307 C330 C329 119.9(2) . . ?
C307 C330 C326 120.0(2) . . ?
C329 C330 C326 106.5(4) . . ?
C336 C331 C335 120.0(2) . . ?
C336 C331 C332 120.0(2) . . ?
C335 C331 C332 108.5(4) . . ?
C341 C332 C331 120.0(2) . . ?
C341 C332 C333 120.0(2) . . ?
C331 C332 C333 107.5(4) . . ?
C346 C333 C332 119.9(2) . . ?
C346 C333 C334 119.8(2) . . ?
C332 C333 C334 108.2(4) . . ?
C351 C334 C335 120.0(2) . . ?
C351 C334 C333 120.1(2) . . ?
C335 C334 C333 108.1(4) . . ?
C356 C335 C331 120.0(2) . . ?
C356 C335 C334 120.1(2) . . ?
C331 C335 C334 107.7(4) . . ?
C331 C336 C340 120.0(2) . . ?
C331 C336 C337 120.1(2) . . ?
C340 C336 C337 106.7(4) . . ?
C360 C337 C336 119.9(2) . . ?
C360 C337 C338 119.9(2) . . ?
C336 C337 C338 108.5(4) . . ?
C319 C338 C339 120.1(2) . . ?
C319 C338 C337 120.0(2) . . ?
C339 C338 C337 108.5(4) . . ?
C323 C339 C340 120.0(2) . . ?
C323 C339 C338 120.0(2) . . ?
C340 C339 C338 106.7(5) . . ?
C342 C340 C339 120.0(2) . . ?
C342 C340 C336 119.9(2) . . ?
C339 C340 C336 109.7(4) . . ?
C332 C341 C345 120.0(2) . . ?
C332 C341 C342 120.0(2) . . ?
C345 C341 C342 107.9(4) . . ?
C340 C342 C343 119.9(2) . . ?
C340 C342 C341 120.0(2) . . ?
C343 C342 C341 107.6(4) . . ?
C324 C343 C344 120.0(2) . . ?
C324 C343 C342 120.0(2) . . ?
C344 C343 C342 108.6(4) . . ?
C328 C344 C345 120.0(2) . . ?
C328 C344 C343 120.0(2) . . ?
C345 C344 C343 107.4(4) . . ?
C347 C345 C344 120.0(2) . . ?
C347 C345 C341 120.0(2) . . ?
C344 C345 C341 108.5(4) . . ?
C333 C346 C350 120.1(2) . . ?
C333 C346 C347 120.1(2) . . ?
C350 C346 C347 108.1(4) . . ?
C345 C347 C346 119.9(2) . . ?
C345 C347 C348 119.9(2) . . ?
C346 C347 C348 108.6(4) . . ?
C329 C348 C347 120.0(2) . . ?
C329 C348 C349 119.9(2) . . ?
C347 C348 C349 106.9(4) . . ?
C308 C349 C350 120.0(2) . . ?
C308 C349 C348 120.0(2) . . ?
C350 C349 C348 109.1(4) . . ?
C352 C350 C346 120.1(2) . . ?
C352 C350 C349 119.9(2) . . ?
C346 C350 C349 107.3(4) . . ?
C334 C351 C352 120.1(2) . . ?
C334 C351 C355 120.0(2) . . ?
C352 C351 C355 107.6(4) . . ?
C350 C352 C351 119.9(2) . . ?
C350 C352 C353 120.1(2) . . ?
C351 C352 C353 108.3(4) . . ?
C309 C353 C354 120.1(2) . . ?
C309 C353 C352 120.1(2) . . ?
C354 C353 C352 108.0(4) . . ?
C313 C354 C353 120.1(2) . . ?
C313 C354 C355 119.9(2) . . ?
C353 C354 C355 107.7(4) . . ?
C357 C355 C351 120.0(2) . . ?
C357 C355 C354 120.1(2) . . ?
C351 C355 C354 108.4(4) . . ?
C335 C356 C360 120.0(2) . . ?
C335 C356 C357 119.9(2) . . ?
C360 C356 C357 109.0(5) . . ?
C355 C357 C358 120.0(2) . . ?
C355 C357 C356 120.0(2) . . ?
C358 C357 C356 107.5(4) . . ?
C314 C358 C357 119.9(2) . . ?
C314 C358 C359 120.1(2) . . ?
C357 C358 C359 107.7(4) . . ?
C318 C359 C360 120.0(2) . . ?
C318 C359 C358 119.9(2) . . ?
C360 C359 C358 109.0(4) . . ?
C337 C360 C359 120.2(2) . . ?
C337 C360 C356 120.0(2) . . ?
C359 C360 C356 106.8(5) . . ?
O5 Na O2 66.8(2) . . ?
O5 Na O4 99.3(2) . . ?
O2 Na O4 160.08(19) . . ?
O5 Na O6 104.2(2) . . ?
O2 Na O6 91.9(2) . . ?
O4 Na O6 105.83(17) . . ?
O5 Na O1 92.1(2) . . ?
O2 Na O1 100.78(18) . . ?
O4 Na O1 64.25(14) . . ?
O6 Na O1 162.40(19) . . ?
O5 Na O3 165.9(2) . . ?
O2 Na O3 104.14(18) . . ?
O4 Na O3 91.96(14) . . ?
O6 Na O3 64.36(17) . . ?
O1 Na O3 100.35(17) . . ?
O5 Na N2 65.4(2) . . ?
O2 Na N2 117.9(2) . . ?
O4 Na N2 64.07(16) . . ?
O6 Na N2 64.81(17) . . ?
O1 Na N2 118.06(15) . . ?
O3 Na N2 113.12(17) . . ?
O5 Na N1 117.8(2) . . ?
O2 Na N1 63.81(19) . . ?
O4 Na N1 115.37(17) . . ?
O6 Na N1 112.73(17) . . ?
O1 Na N1 63.53(15) . . ?
O3 Na N1 63.53(16) . . ?
N2 Na N1 176.65(19) . . ?
C7 O1 C4 115.2(7) . . ?
C7 O1 Na 112.8(4) . . ?
C4 O1 Na 117.6(4) . . ?
C8 O2 C5 123.2(8) . . ?
C8 O2 Na 115.9(7) . . ?
C5 O2 Na 116.4(5) . . ?
C9 O3 C6 114.9(7) . . ?
C9 O3 Na 113.3(5) . . ?
C6 O3 Na 116.7(4) . . ?
C13 O4 C10 109.1(5) . . ?
C13 O4 Na 122.0(4) . . ?
C10 O4 Na 116.5(3) . . ?
C11 O5 C14 121.6(8) . . ?
C11 O5 Na 112.1(6) . . ?
C14 O5 Na 114.4(5) . . ?
C15 O6 C12 106.8(8) . . ?
C15 O6 Na 121.9(4) . . ?
C12 O6 Na 112.9(5) . . ?
C3 N1 C2 102.6(6) . . ?
C3 N1 C1 111.2(8) . . ?
C2 N1 C1 113.6(7) . . ?
C3 N1 Na 110.7(4) . . ?
C2 N1 Na 108.6(5) . . ?
C1 N1 Na 110.0(4) . . ?
C17 N2 C18 110.6(8) . . ?
C17 N2 C16 115.8(7) . . ?
C18 N2 C16 107.9(7) . . ?
C17 N2 Na 110.7(5) . . ?
C18 N2 Na 109.4(4) . . ?
C16 N2 Na 102.0(4) . . ?
C4 C1 N1 118.7(7) . . ?
C5 C2 N1 119.8(7) . . ?
N1 C3 C6 114.7(7) . . ?
C1 C4 O1 122.7(7) . . ?
C2 C5 O2 117.9(8) . . ?
O3 C6 C3 115.2(6) . . ?
C10 C7 O1 119.4(8) . . ?
O2 C8 C11 121.4(9) . . ?
C12 C9 O3 122.4(9) . . ?
C7 C10 O4 112.9(6) . . ?
C8 C11 O5 122.3(9) . . ?
C9 C12 O6 122.7(8) . . ?
C16 C13 O4 110.0(6) . . ?
C17 C14 O5 117.2(7) . . ?
O6 C15 C18 109.5(7) . . ?
C13 C16 N2 113.9(7) . . ?
C14 C17 N2 116.7(8) . . ?
N2 C18 C15 114.5(7) . . ?
C2S C1S C6S 120.0 . . ?
C2S C1S Cl1 119.4(3) . . ?
C6S C1S Cl1 120.6(3) . . ?
C3S C2S C1S 120.0 . . ?
C3S C2S Cl2 118.5(3) . . ?
C1S C2S Cl2 121.5(3) . . ?
C2S C3S C4S 120.0 . . ?
C3S C4S C5S 120.0 . . ?
C6S C5S C4S 120.0 . . ?
C5S C6S C1S 120.0 . . ?
C20S C19S C24S 120.0 . . ?
C20S C19S Cl7 119.4(3) . . ?
C24S C19S Cl7 120.6(3) . . ?
C19S C20S C21S 120.0 . . ?
C19S C20S Cl8 121.4(3) . . ?
C21S C20S Cl8 118.6(3) . . ?
C20S C21S C22S 120.0 . . ?
C21S C22S C23S 120.0 . . ?
C24S C23S C22S 120.0 . . ?
C23S C24S C19S 120.0 . . ?
C8S C7S C12S 120.0 . . ?
C8S C7S Cl3 119.5(3) . . ?
C12S C7S Cl3 120.5(3) . . ?
C9S C8S C7S 120.0 . . ?
C9S C8S Cl4 118.5(3) . . ?
C7S C8S Cl4 121.5(3) . . ?
C8S C9S C10S 120.0 . . ?
C11S C10S C9S 120.0 . . ?
C10S C11S C12S 120.0 . . ?
C11S C12S C7S 120.0 . . ?
C14S C13S C18S 120.0 . . ?
C14S C13S Cl5 119.1(3) . . ?
C18S C13S Cl5 120.3(3) . . ?
C13S C14S C15S 120.0 . . ?
C13S C14S Cl6 121.4(3) . . ?
C15S C14S Cl6 118.6(3) . . ?
C16S C15S C14S 120.0 . . ?
C17S C16S C15S 120.0 . . ?
C16S C17S C18S 120.0 . . ?
C17S C18S C13S 120.0 . . ?

loop_
_geom_bond_atom_site_label_1
_geom_bond_atom_site_label_2
_geom_bond_distance
_geom_bond_site_symmetry_2
_geom_bond_publ_flag
Co N101 1.978(3) . ?
Co N103 1.979(3) . ?
Co N102 1.986(2) . ?
Co N104 1.990(3) . ?
Co C201 2.317(4) . ?
N101 C104 1.377(4) . ?
N101 C101 1.388(4) . ?
N102 C109 1.383(4) . ?
N102 C106 1.392(4) . ?
N103 C111 1.378(4) . ?
N103 C114 1.393(4) . ?
N104 C116 1.364(5) . ?
N104 C119 1.383(4) . ?
C101 C120 1.365(5) . ?
C101 C102 1.439(6) . ?
C102 C103 1.337(6) . ?
C103 C104 1.437(5) . ?
C104 C105 1.388(5) . ?
C105 C106 1.377(5) . ?
C105 C121 1.504(5) . ?
C106 C107 1.435(5) . ?
C107 C108 1.330(5) . ?
C108 C109 1.452(5) . ?
C109 C110 1.382(5) . ?
C110 C111 1.384(5) . ?
C110 C127 1.492(5) . ?
C111 C112 1.435(5) . ?
C112 C113 1.332(6) . ?
C113 C114 1.432(5) . ?
C114 C115 1.393(5) . ?
C115 C116 1.380(5) . ?
C115 C133 1.495(5) . ?
C116 C117 1.436(5) . ?
C117 C118 1.339(6) . ?
C118 C119 1.446(5) . ?
C119 C120 1.367(5) . ?
C120 C139 1.518(5) . ?
C121 C126 1.377(7) . ?
C121 C122 1.398(6) . ?
C122 C123 1.393(7) . ?
C123 C124 1.375(9) . ?
C124 C125 1.354(8) . ?
C125 C126 1.390(7) . ?
C127 C128 1.376(6) . ?
C127 C132 1.403(6) . ?
C128 C129 1.378(6) . ?
C129 C130 1.363(7) . ?
C130 C131 1.345(7) . ?
C131 C132 1.400(6) . ?
C133 C134 1.379(6) . ?
C133 C138 1.392(6) . ?
C134 C135 1.380(6) . ?
C135 C136 1.346(7) . ?
C136 C137 1.359(8) . ?
C137 C138 1.391(6) . ?
C139 C140 1.365(8) . ?
C139 C144 1.378(8) . ?
C140 C141 1.372(9) . ?
C141 C142 1.376(12) . ?
C142 C143 1.365(13) . ?
C143 C144 1.386(9) . ?
C201 C206 1.437(4) . ?
C201 C205 1.460(4) . ?
C201 C202 1.464(4) . ?
C202 C211 1.381(3) . ?
C202 C203 1.4429(19) . ?
C203 C216 1.380(3) . ?
C203 C204 1.4436(19) . ?
C204 C221 1.380(3) . ?
C204 C205 1.4440(19) . ?
C205 C226 1.380(3) . ?
C206 C210 1.442(2) . ?
C206 C207 1.443(2) . ?
C207 C230 1.381(3) . ?
C207 C208 1.4436(19) . ?
C208 C249 1.379(3) . ?
C208 C209 1.4440(19) . ?
C209 C253 1.380(3) . ?
C209 C210 1.4442(19) . ?
C210 C212 1.380(3) . ?
C211 C215 1.4444(19) . ?
C211 C212 1.4444(19) . ?
C212 C213 1.4434(19) . ?
C213 C254 1.380(3) . ?
C213 C214 1.4431(19) . ?
C214 C258 1.380(3) . ?
C214 C215 1.4433(19) . ?
C215 C217 1.380(3) . ?
C216 C220 1.4427(19) . ?
C216 C217 1.4433(19) . ?
C217 C218 1.4429(19) . ?
C218 C259 1.381(3) . ?
C218 C219 1.4433(19) . ?
C219 C238 1.380(3) . ?
C219 C220 1.4431(19) . ?
C220 C222 1.380(3) . ?
C221 C222 1.4429(19) . ?
C221 C225 1.4437(19) . ?
C222 C223 1.4431(19) . ?
C223 C239 1.380(3) . ?
C223 C224 1.4433(19) . ?
C224 C243 1.380(3) . ?
C224 C225 1.4434(19) . ?
C225 C227 1.380(3) . ?
C226 C230 1.4434(19) . ?
C226 C227 1.4435(19) . ?
C227 C228 1.4422(19) . ?
C228 C244 1.381(3) . ?
C228 C229 1.4429(19) . ?
C229 C248 1.380(3) . ?
C229 C230 1.4428(19) . ?
C231 C236 1.381(3) . ?
C231 C235 1.442(2) . ?
C231 C232 1.4436(19) . ?
C232 C241 1.380(3) . ?
C232 C233 1.4436(19) . ?
C233 C246 1.380(3) . ?
C233 C234 1.4439(19) . ?
C234 C251 1.380(3) . ?
C234 C235 1.4429(19) . ?
C235 C256 1.380(3) . ?
C236 C240 1.4427(19) . ?
C236 C237 1.4434(19) . ?
C237 C260 1.380(3) . ?
C237 C238 1.4437(19) . ?
C238 C239 1.4433(19) . ?
C239 C240 1.4432(19) . ?
C240 C242 1.380(3) . ?
C241 C245 1.4439(19) . ?
C241 C242 1.4444(19) . ?
C242 C243 1.4434(19) . ?
C243 C244 1.4431(19) . ?
C244 C245 1.4425(19) . ?
C245 C247 1.380(3) . ?
C246 C250 1.4427(19) . ?
C246 C247 1.4432(19) . ?
C247 C248 1.4436(19) . ?
C248 C249 1.4438(19) . ?
C249 C250 1.4433(19) . ?
C250 C252 1.381(3) . ?
C251 C252 1.4427(19) . ?
C251 C255 1.4440(19) . ?
C252 C253 1.4432(19) . ?
C253 C254 1.4431(19) . ?
C254 C255 1.4436(19) . ?
C255 C257 1.380(3) . ?
C256 C260 1.4438(19) . ?
C256 C257 1.4442(19) . ?
C257 C258 1.4430(19) . ?
C258 C259 1.4430(19) . ?
C259 C260 1.4425(19) . ?
C302 C311 1.381(3) . ?
C302 C303 1.443(2) . ?
C303 C316 1.380(3) . ?
C303 C304 1.444(2) . ?
C304 C321 1.380(3) . ?
C304 C305 1.444(2) . ?
C305 C326 1.380(3) . ?
C306 C307 1.443(3) . ?
C306 C310 1.443(3) . ?
C307 C330 1.381(3) . ?
C307 C308 1.444(2) . ?
C308 C349 1.380(3) . ?
C308 C309 1.445(2) . ?
C309 C353 1.380(3) . ?
C309 C310 1.444(2) . ?
C310 C312 1.379(3) . ?
C311 C312 1.444(2) . ?
C311 C315 1.445(2) . ?
C312 C313 1.443(2) . ?
C313 C354 1.380(3) . ?
C313 C314 1.443(2) . ?
C314 C358 1.380(3) . ?
C314 C315 1.443(2) . ?
C315 C317 1.380(3) . ?
C316 C320 1.443(2) . ?
C316 C317 1.443(2) . ?
C317 C318 1.443(2) . ?
C318 C359 1.381(3) . ?
C318 C319 1.443(2) . ?
C319 C338 1.379(3) . ?
C319 C320 1.443(2) . ?
C320 C322 1.380(3) . ?
C321 C322 1.442(2) . ?
C321 C325 1.444(2) . ?
C322 C323 1.443(2) . ?
C323 C339 1.380(3) . ?
C323 C324 1.443(2) . ?
C324 C343 1.380(3) . ?
C324 C325 1.444(2) . ?
C325 C327 1.379(3) . ?
C326 C330 1.444(2) . ?
C326 C327 1.444(2) . ?
C327 C328 1.442(2) . ?
C328 C344 1.381(3) . ?
C328 C329 1.443(2) . ?
C329 C348 1.380(3) . ?
C329 C330 1.443(2) . ?
C331 C336 1.381(3) . ?
C331 C335 1.442(3) . ?
C331 C332 1.443(2) . ?
C332 C341 1.379(3) . ?
C332 C333 1.444(2) . ?
C333 C346 1.381(3) . ?
C333 C334 1.445(2) . ?
C334 C351 1.380(3) . ?
C334 C335 1.443(2) . ?
C335 C356 1.380(3) . ?
C336 C340 1.443(2) . ?
C336 C337 1.443(2) . ?
C337 C360 1.380(3) . ?
C337 C338 1.444(2) . ?
C338 C339 1.443(2) . ?
C339 C340 1.443(2) . ?
C340 C342 1.380(3) . ?
C341 C345 1.444(2) . ?
C341 C342 1.444(2) . ?
C342 C343 1.443(2) . ?
C343 C344 1.443(2) . ?
C344 C345 1.442(2) . ?
C345 C347 1.381(3) . ?
C346 C350 1.442(2) . ?
C346 C347 1.443(2) . ?
C347 C348 1.443(2) . ?
C348 C349 1.444(2) . ?
C349 C350 1.443(2) . ?
C350 C352 1.381(3) . ?
C351 C352 1.442(2) . ?
C351 C355 1.444(2) . ?
C352 C353 1.443(2) . ?
C353 C354 1.443(2) . ?
C354 C355 1.444(2) . ?
C355 C357 1.379(3) . ?
C356 C360 1.444(2) . ?
C356 C357 1.445(2) . ?
C357 C358 1.443(2) . ?
C358 C359 1.443(2) . ?
C359 C360 1.442(2) . ?
Na O5 2.518(5) . ?
Na O2 2.518(5) . ?
Na O4 2.542(4) . ?
Na O6 2.568(4) . ?
Na O1 2.589(4) . ?
Na O3 2.611(4) . ?
Na N2 2.749(5) . ?
Na N1 2.827(5) . ?
O1 C7 1.355(9) . ?
O1 C4 1.384(8) . ?
O2 C8 1.307(12) . ?
O2 C5 1.432(12) . ?
O3 C9 1.329(10) . ?
O3 C6 1.402(9) . ?
O4 C13 1.395(7) . ?
O4 C10 1.427(7) . ?
O5 C11 1.386(13) . ?
O5 C14 1.533(11) . ?
O6 C15 1.359(9) . ?
O6 C12 1.421(11) . ?
N1 C3 1.426(9) . ?
N1 C2 1.434(10) . ?
N1 C1 1.457(9) . ?
N2 C17 1.352(11) . ?
N2 C18 1.449(9) . ?
N2 C16 1.552(11) . ?
C1 C4 1.318(11) . ?
C2 C5 1.314(12) . ?
C3 C6 1.444(12) . ?
C7 C10 1.331(10) . ?
C8 C11 1.342(15) . ?
C9 C12 1.253(13) . ?
C13 C16 1.365(10) . ?
C14 C17 1.346(13) . ?
C15 C18 1.562(13) . ?
Cl1 C1S 1.708(4) . ?
Cl2 C2S 1.700(4) . ?
C1S C2S 1.3900 . ?
C1S C6S 1.3900 . ?
C2S C3S 1.3900 . ?
C3S C4S 1.3900 . ?
C4S C5S 1.3900 . ?
C5S C6S 1.3900 . ?
Cl7 C19S 1.707(4) . ?
Cl8 C20S 1.699(4) . ?
C19S C20S 1.3900 . ?
C19S C24S 1.3900 . ?
C20S C21S 1.3900 . ?
C21S C22S 1.3900 . ?
C22S C23S 1.3900 . ?
C23S C24S 1.3900 . ?
Cl3 C7S 1.707(4) . ?
Cl4 C8S 1.700(4) . ?
C7S C8S 1.3900 . ?
C7S C12S 1.3900 . ?
C8S C9S 1.3900 . ?
C9S C10S 1.3900 . ?
C10S C11S 1.3900 . ?
C11S C12S 1.3900 . ?
Cl5 C13S 1.709(4) . ?
Cl6 C14S 1.699(4) . ?
C13S C14S 1.3900 . ?
C13S C18S 1.3900 . ?
C14S C15S 1.3900 . ?
C15S C16S 1.3900 . ?
C16S C17S 1.3900 . ?
C17S C18S 1.3900 . ?
